data_7107519
loop_
_publ_author_name
'Jianhong Zhang'
'Yongjun Li'
'Wenlong Yang'
'Sui-Wai Lai'
'Chunjie Zhou'
'Huibiao Liu'
'Chi-Ming Che'
'Yuliang Li'

_publ_section_title
;
 A smart porphyrin cage for recognizing azide anions
;
_journal_name_full Chem.Commun.
_journal_page_first 3602
_journal_paper_doi 10.1039/c2cc17270d
_journal_volume 48
_journal_year 2012
_chemical_formula_sum 'C114 H78 N22 O4 Zn2'
_chemical_formula_weight 1950.72
_chemical_name_systematic
;
?
;
_space_group_IT_number 14
_symmetry_cell_setting monoclinic
_symmetry_space_group_name_Hall '-P 2yn'
_symmetry_space_group_name_H-M 'P 1 21/n 1'
_atom_sites_solution_hydrogens geom
_atom_sites_solution_primary direct
_atom_sites_solution_secondary difmap
_audit_creation_method SHELXL-97
_cell_angle_alpha 90.00
_cell_angle_beta 95.032(3)
_cell_angle_gamma 90.00
_cell_formula_units_Z 4
_cell_length_a 14.780(4)
_cell_length_b 29.572(9)
_cell_length_c 28.775(9)
_cell_measurement_reflns_used 29262
_cell_measurement_temperature 173(2)
_cell_measurement_theta_max 25.29
_cell_measurement_theta_min 1.38
_cell_volume 12528(6)
_computing_cell_refinement 'CrystalClear (Rigaku Inc., 2007)'
_computing_data_collection 'CrystalClear (Rigaku Inc., 2007)'
_computing_data_reduction 'CrystalClear (Rigaku Inc., 2007)'
_computing_molecular_graphics 'XP in Siemens SHELXTL (Sheldrick, 2008)'
_computing_publication_material 'SHELX97 (Sheldrick, 2008)'
_computing_structure_refinement 'SHELXL-97 (Sheldrick, 2008)'
_computing_structure_solution 'SHELXS-97 (Sheldrick, 2008)'
_diffrn_ambient_temperature 173(2)
_diffrn_measured_fraction_theta_full 0.994
_diffrn_measured_fraction_theta_max 0.994
_diffrn_measurement_device_type 'Saturn724+ CCD'
_diffrn_measurement_method '\w scans at fixed \c = 45\%'
_diffrn_radiation_monochromator graphite
_diffrn_radiation_source 'sealed tube'
_diffrn_radiation_type MoK\a
_diffrn_radiation_wavelength 0.71073
_diffrn_reflns_av_R_equivalents 0.0822
_diffrn_reflns_av_sigmaI/netI 0.0643
_diffrn_reflns_limit_h_max 17
_diffrn_reflns_limit_h_min -17
_diffrn_reflns_limit_k_max 35
_diffrn_reflns_limit_k_min -35
_diffrn_reflns_limit_l_max 34
_diffrn_reflns_limit_l_min -34
_diffrn_reflns_number 111315
_diffrn_reflns_theta_full 25.31
_diffrn_reflns_theta_max 25.31
_diffrn_reflns_theta_min 0.99
_exptl_absorpt_coefficient_mu 0.436
_exptl_absorpt_correction_T_max 0.9786
_exptl_absorpt_correction_T_min 0.8117
_exptl_absorpt_correction_type multi-scan
_exptl_absorpt_process_details 'CrystalClear (Rigaku Inc., 2007)'
_exptl_crystal_colour black
_exptl_crystal_density_diffrn 1.034
_exptl_crystal_density_method 'not measured'
_exptl_crystal_description platelet
_exptl_crystal_F_000 4032
_exptl_crystal_size_max 0.50
_exptl_crystal_size_mid 0.50
_exptl_crystal_size_min 0.05
_platon_squeeze_details
;
The unit cell contains some acetone, methanol and THF molecules which have been
treated as a diffuse conteibution to the scattering without specific atom
positions by SQUEEZE/PLATON.
;
_refine_diff_density_max 0.535
_refine_diff_density_min -0.496
_refine_diff_density_rms 0.094
_refine_ls_extinction_method none
_refine_ls_goodness_of_fit_ref 1.333
_refine_ls_hydrogen_treatment constr
_refine_ls_matrix_type full
_refine_ls_number_parameters 1414
_refine_ls_number_reflns 22726
_refine_ls_number_restraints 354
_refine_ls_restrained_S_all 1.351
_refine_ls_R_factor_all 0.1095
_refine_ls_R_factor_gt 0.0875
_refine_ls_shift/su_max 0.001
_refine_ls_shift/su_mean 0.000
_refine_ls_structure_factor_coef Fsqd
_refine_ls_weighting_details 'calc w=1/[\s^2^(Fo^2^)+(0.1000P)^2^+0.0000P] where P=(Fo^2^+2Fc^2^)/3'
_refine_ls_weighting_scheme calc
_refine_ls_wR_factor_gt 0.2308
_refine_ls_wR_factor_ref 0.2426
_reflns_number_gt 17480
_reflns_number_total 22726
_reflns_threshold_expression >2sigma(I)
_cod_data_source_file c2cc17270d.txt
_cod_data_source_block sa1294
_cod_original_sg_symbol_H-M P2(1)/n
_cod_database_code 7107519

loop_
_symmetry_equiv_pos_as_xyz
'x, y, z'
'-x+1/2, y+1/2, -z+1/2'
'-x, -y, -z'
'x-1/2, -y-1/2, z-1/2'

loop_
_atom_site_label
_atom_site_type_symbol
_atom_site_fract_x
_atom_site_fract_y
_atom_site_fract_z
_atom_site_U_iso_or_equiv
_atom_site_adp_type
_atom_site_occupancy
_atom_site_symmetry_multiplicity
_atom_site_calc_flag
_atom_site_refinement_flags
_atom_site_disorder_assembly
_atom_site_disorder_group
Zn1 Zn 0.73367(3) 0.512546(16) -0.237814(18) 0.04404(16) Uani 1 1 d . . .
Zn2 Zn 0.29530(3) 0.667884(16) -0.278811(15) 0.03865(15) Uani 1 1 d . . .
O1 O 0.1278(3) 0.46445(12) -0.51161(13) 0.0746(11) Uani 1 1 d . B .
O2 O 0.0235(3) 0.49141(16) -0.06647(19) 0.118(2) Uani 1 1 d . A .
O3 O 0.5493(3) 0.84543(13) -0.04079(13) 0.0801(12) Uani 1 1 d . C .
O4 O 0.6300(2) 0.81745(12) -0.48397(12) 0.0622(9) Uani 1 1 d . A .
N1 N 0.7443(2) 0.51783(11) -0.30879(12) 0.0451(9) Uani 1 1 d . A .
N2 N 0.6298(3) 0.46594(13) -0.25351(15) 0.0564(10) Uani 1 1 d . A .
N3 N 0.6879(2) 0.52152(11) -0.17285(14) 0.0493(9) Uani 1 1 d . A .
N4 N 0.8032(2) 0.57373(11) -0.22847(12) 0.0428(8) Uani 1 1 d . A .
N5 N 0.3332(2) 0.65469(11) -0.34541(11) 0.0369(7) Uani 1 1 d . . .
N6 N 0.2260(2) 0.60668(11) -0.28085(11) 0.0405(8) Uani 1 1 d . . .
N7 N 0.2892(2) 0.66830(12) -0.20647(12) 0.0453(9) Uani 1 1 d . . .
N8 N 0.3982(2) 0.71619(11) -0.27187(11) 0.0386(8) Uani 1 1 d . . .
N9 N 0.3209(5) 0.3465(3) -0.4801(3) 0.115(2) Uani 1 1 d . A .
N10 N 0.2338(4) 0.35647(17) -0.47728(19) 0.0880(16) Uani 1 1 d . . .
N11 N 0.2183(3) 0.39647(18) -0.50083(17) 0.0781(14) Uani 1 1 d . . .
N12 N 0.2420(3) 0.38796(15) -0.0561(2) 0.0733(14) Uani 1 1 d . A .
N13 N 0.1703(5) 0.37347(18) -0.0828(2) 0.0992(18) Uani 1 1 d . . .
N14 N 0.1031(4) 0.4019(2) -0.0745(2) 0.0931(17) Uani 1 1 d . . .
N15 N 0.7836(3) 0.75482(13) 0.00641(13) 0.0511(9) Uani 1 1 d . . .
N16 N 0.7245(3) 0.75693(17) 0.03896(14) 0.0653(12) Uani 1 1 d . . .
N17 N 0.6711(3) 0.79181(19) 0.02802(16) 0.0700(13) Uani 1 1 d . . .
N18 N 0.8989(3) 0.74842(14) -0.45892(14) 0.0565(10) Uani 1 1 d . A .
N19 N 0.8921(3) 0.78615(15) -0.43354(16) 0.0652(11) Uani 1 1 d . . .
N20 N 0.8191(3) 0.80751(14) -0.45232(17) 0.0668(12) Uani 1 1 d . . .
N22 N 0.1831(2) 0.71295(12) -0.29871(12) 0.0481(9) Uani 1 1 d . . .
C1 C 0.7973(3) 0.54768(14) -0.33035(14) 0.0491(11) Uani 1 1 d . . .
C2 C 0.7990(4) 0.53648(19) -0.37957(18) 0.0791(18) Uani 1 1 d . D .
H2 H 0.8324 0.5510 -0.4021 0.095 Uiso 1 1 calc R . .
C3 C 0.7425(5) 0.50069(19) -0.38597(19) 0.0839(19) Uani 1 1 d . . .
H3 H 0.7293 0.4853 -0.4148 0.101 Uiso 1 1 calc R D .
C4 C 0.7053(3) 0.48930(15) -0.34345(16) 0.0511(11) Uani 1 1 d . A .
C5 C 0.6410(3) 0.45622(15) -0.33703(19) 0.0566(13) Uani 1 1 d . . .
C6 C 0.6069(3) 0.44527(17) -0.2951(2) 0.0666(15) Uani 1 1 d . A .
C7 C 0.5387(4) 0.4103(2) -0.2897(3) 0.110(3) Uani 1 1 d . . .
H7 H 0.5123 0.3907 -0.3133 0.132 Uiso 1 1 calc R A .
C8 C 0.5207(4) 0.4112(2) -0.2450(3) 0.101(3) Uani 1 1 d . A .
H8 H 0.4777 0.3927 -0.2312 0.121 Uiso 1 1 calc R . .
C9 C 0.5785(3) 0.44536(16) -0.2211(2) 0.0683(16) Uani 1 1 d . . .
C10 C 0.5764(3) 0.45839(15) -0.1744(2) 0.0615(14) Uani 1 1 d . A .
C11 C 0.6275(3) 0.49361(15) -0.15173(18) 0.0519(11) Uani 1 1 d . . .
C12 C 0.6238(4) 0.50723(18) -0.1031(2) 0.0659(14) Uani 1 1 d . A .
H12 H 0.5891 0.4932 -0.0808 0.079 Uiso 1 1 calc R . .
C13 C 0.6782(4) 0.54307(18) -0.09582(19) 0.0684(14) Uani 1 1 d . . .
H13 H 0.6884 0.5593 -0.0674 0.082 Uiso 1 1 calc R A .
C14 C 0.7191(3) 0.55294(15) -0.13881(15) 0.0473(10) Uani 1 1 d . A .
C15 C 0.7771(3) 0.58867(14) -0.14589(14) 0.0439(10) Uani 1 1 d . . .
C16 C 0.8145(3) 0.59958(14) -0.18810(15) 0.0454(10) Uani 1 1 d . A .
C17 C 0.8654(3) 0.64030(15) -0.19727(16) 0.0493(11) Uani 1 1 d . . .
H17 H 0.8831 0.6635 -0.1755 0.059 Uiso 1 1 calc R A .
C18 C 0.8824(3) 0.63903(14) -0.24182(15) 0.0474(11) Uani 1 1 d . A .
H18 H 0.9146 0.6612 -0.2577 0.057 Uiso 1 1 calc R . .
C19 C 0.8434(3) 0.59787(15) -0.26191(16) 0.0495(11) Uani 1 1 d . . .
C20 C 0.8428(3) 0.58599(15) -0.30929(16) 0.0491(11) Uani 1 1 d . A .
C21 C 0.3876(3) 0.68129(13) -0.37109(13) 0.0358(9) Uani 1 1 d . . .
C22 C 0.3787(3) 0.66631(14) -0.41836(13) 0.0367(9) Uani 1 1 d . . .
H22 H 0.4066 0.6799 -0.4434 0.044 Uiso 1 1 calc R . .
C23 C 0.3247(3) 0.63024(14) -0.42167(13) 0.0398(9) Uani 1 1 d . . .
H23 H 0.3099 0.6126 -0.4488 0.048 Uiso 1 1 calc R . .
C24 C 0.2925(3) 0.62282(13) -0.37557(14) 0.0385(9) Uani 1 1 d . . .
C25 C 0.2356(3) 0.58739(13) -0.36381(13) 0.0386(9) Uani 1 1 d . B .
C26 C 0.2073(3) 0.57947(15) -0.31988(15) 0.0462(10) Uani 1 1 d . . .
C27 C 0.1548(3) 0.54070(16) -0.30662(17) 0.0581(12) Uani 1 1 d . . .
H27 H 0.1323 0.5171 -0.3268 0.070 Uiso 1 1 calc R . .
C28 C 0.1434(3) 0.54420(16) -0.25953(17) 0.0562(12) Uani 1 1 d . . .
H28 H 0.1131 0.5233 -0.2411 0.067 Uiso 1 1 calc R . .
C29 C 0.1866(3) 0.58588(14) -0.24415(14) 0.0416(10) Uani 1 1 d . . .
C30 C 0.1906(3) 0.60136(15) -0.19844(15) 0.0464(10) Uani 1 1 d . . .
C31 C 0.2367(3) 0.63979(15) -0.18092(15) 0.0474(11) Uani 1 1 d . . .
C32 C 0.2401(4) 0.65697(17) -0.13390(16) 0.0599(13) Uani 1 1 d . . .
H32 H 0.2073 0.6455 -0.1095 0.072 Uiso 1 1 calc R . .
C33 C 0.2975(4) 0.69173(19) -0.13086(16) 0.0693(15) Uani 1 1 d . . .
H33 H 0.3151 0.7081 -0.1031 0.083 Uiso 1 1 calc R . .
C34 C 0.3291(3) 0.70094(16) -0.17638(14) 0.0493(11) Uani 1 1 d . . .
C35 C 0.3937(3) 0.73311(15) -0.18644(14) 0.0455(10) Uani 1 1 d . C .
C36 C 0.4251(3) 0.73986(16) -0.23089(14) 0.0465(10) Uani 1 1 d . . .
C37 C 0.4941(3) 0.77237(16) -0.24087(15) 0.0536(12) Uani 1 1 d . . .
H37 H 0.5238 0.7930 -0.2193 0.064 Uiso 1 1 calc R . .
C38 C 0.5086(3) 0.76798(16) -0.28684(15) 0.0521(12) Uani 1 1 d . . .
H38 H 0.5506 0.7846 -0.3032 0.063 Uiso 1 1 calc R . .
C39 C 0.4475(3) 0.73304(14) -0.30572(14) 0.0419(10) Uani 1 1 d . . .
C40 C 0.4411(3) 0.71760(13) -0.35313(12) 0.0362(9) Uani 1 1 d . . .
C41 C 0.5915(5) 0.4326(3) -0.3760(2) 0.076(5) Uani 0.555(7) 1 d PGU A 1
C42 C 0.6394(4) 0.4079(3) -0.4068(3) 0.057(3) Uani 0.555(7) 1 d PGU A 1
H42 H 0.7036 0.4056 -0.4019 0.068 Uiso 0.555(7) 1 calc PR A 1
C43 C 0.5933(5) 0.3864(3) -0.4448(3) 0.061(3) Uani 0.555(7) 1 d PGU A 1
H43 H 0.6260 0.3695 -0.4658 0.073 Uiso 0.555(7) 1 calc PR A 1
C44 C 0.4993(5) 0.3897(3) -0.4520(3) 0.089(5) Uani 0.555(7) 1 d PGU A 1
C45 C 0.4514(4) 0.4145(3) -0.4212(3) 0.098(4) Uani 0.555(7) 1 d PGU A 1
H45 H 0.3871 0.4167 -0.4262 0.117 Uiso 0.555(7) 1 calc PR A 1
C46 C 0.4975(5) 0.4359(3) -0.3833(3) 0.084(4) Uani 0.555(7) 1 d PGU A 1
H46 H 0.4648 0.4529 -0.3622 0.101 Uiso 0.555(7) 1 calc PR A 1
C47 C 0.4555(8) 0.3633(5) -0.4938(5) 0.081(4) Uani 0.555(7) 1 d PU A 1
H47B H 0.4880 0.3699 -0.5217 0.097 Uiso 0.555(7) 1 calc PR A 1
H47A H 0.4604 0.3305 -0.4874 0.097 Uiso 0.555(7) 1 calc PR A 1
C41' C 0.5981(6) 0.4367(3) -0.3882(3) 0.053(4) Uani 0.445(7) 1 d PGU A 2
C42' C 0.6076(7) 0.3914(3) -0.3995(3) 0.056(4) Uani 0.445(7) 1 d PGU A 2
H42' H 0.6439 0.3720 -0.3792 0.067 Uiso 0.445(7) 1 calc PR A 2
C43' C 0.5640(8) 0.3744(3) -0.4406(4) 0.094(6) Uani 0.445(7) 1 d PGU A 2
H43' H 0.5705 0.3434 -0.4484 0.113 Uiso 0.445(7) 1 calc PR A 2
C44' C 0.5110(7) 0.4027(4) -0.4704(3) 0.061(4) Uani 0.445(7) 1 d PGU A 2
C45' C 0.5015(7) 0.4480(3) -0.4591(3) 0.129(7) Uani 0.445(7) 1 d PGU A 2
H45' H 0.4652 0.4674 -0.4794 0.154 Uiso 0.445(7) 1 calc PR A 2
C46' C 0.5450(8) 0.4651(2) -0.4180(4) 0.102(5) Uani 0.445(7) 1 d PGU A 2
H46' H 0.5385 0.4960 -0.4102 0.122 Uiso 0.445(7) 1 calc PR A 2
C47' C 0.4584(8) 0.3862(5) -0.5162(5) 0.063(3) Uani 0.445(7) 1 d PU A 2
H47C H 0.4865 0.3585 -0.5277 0.075 Uiso 0.445(7) 1 calc PR A 2
H47D H 0.4581 0.4098 -0.5406 0.075 Uiso 0.445(7) 1 calc PR A 2
C48 C 0.3579(4) 0.3762(3) -0.5030(2) 0.078(2) Uani 1 1 d U . .
C49 C 0.2998(4) 0.4083(2) -0.51828(19) 0.0771(18) Uani 1 1 d . A .
H49 H 0.3114 0.4338 -0.5370 0.092 Uiso 1 1 calc R . .
C50 C 0.1258(3) 0.41727(17) -0.50458(19) 0.0613(13) Uani 1 1 d . . .
H50B H 0.0885 0.4031 -0.5309 0.074 Uiso 1 1 calc R . .
H50A H 0.0965 0.4109 -0.4757 0.074 Uiso 1 1 calc R . .
C51 C 0.1559(4) 0.49260(18) -0.47342(17) 0.0622(14) Uani 1 1 d D . .
C52 C 0.1222(4) 0.5344(2) -0.4744(3) 0.0606(18) Uani 0.825(6) 1 d PU B 1
H52 H 0.0802 0.5433 -0.4996 0.073 Uiso 0.825(6) 1 calc PR B 1
C53 C 0.1475(4) 0.5660(2) -0.4385(2) 0.0596(17) Uani 0.825(6) 1 d PU B 1
H53 H 0.1232 0.5958 -0.4401 0.072 Uiso 0.825(6) 1 calc PR B 1
C55 C 0.2306(4) 0.5081(2) -0.3965(2) 0.0623(17) Uani 0.825(6) 1 d PU B 1
H55 H 0.2653 0.4984 -0.3689 0.075 Uiso 0.825(6) 1 calc PR B 1
C56 C 0.2034(4) 0.4766(2) -0.4320(2) 0.0635(17) Uani 0.825(6) 1 d PU B 1
H56 H 0.2167 0.4453 -0.4280 0.076 Uiso 0.825(6) 1 calc PR B 1
C52' C 0.0913(13) 0.5206(7) -0.4576(8) 0.036(6) Uani 0.175(6) 1 d PDU B 2
H52' H 0.0308 0.5208 -0.4718 0.043 Uiso 0.175(6) 1 calc PR B 2
C53' C 0.1174(9) 0.5486(10) -0.4202(9) 0.055(7) Uani 0.175(6) 1 d PDU B 2
H53' H 0.0717 0.5651 -0.4062 0.066 Uiso 0.175(6) 1 calc PR B 2
C55' C 0.2703(12) 0.5347(8) -0.4299(7) 0.050(6) Uani 0.175(6) 1 d PDU B 2
H55' H 0.3323 0.5425 -0.4231 0.060 Uiso 0.175(6) 1 calc PR B 2
C56' C 0.2478(8) 0.5048(8) -0.4668(8) 0.050(6) Uani 0.175(6) 1 d PDU B 2
H56' H 0.2917 0.4935 -0.4860 0.059 Uiso 0.175(6) 1 calc PR B 2
C54 C 0.2062(3) 0.55373(15) -0.40224(15) 0.0469(10) Uani 1 1 d D . .
C57 C 0.5120(3) 0.43400(16) -0.1452(2) 0.0676(15) Uani 1 1 d . . .
C58 C 0.5359(4) 0.3980(2) -0.1183(2) 0.0844(19) Uani 1 1 d . A .
H58 H 0.5957 0.3865 -0.1192 0.101 Uiso 1 1 calc R . .
C59 C 0.4797(4) 0.3768(2) -0.0897(3) 0.101(2) Uani 1 1 d . . .
H59 H 0.5021 0.3528 -0.0700 0.121 Uiso 1 1 calc R A .
C60 C 0.3917(4) 0.39033(19) -0.0896(3) 0.098(2) Uani 1 1 d . A .
C61 C 0.3600(5) 0.4228(3) -0.1197(3) 0.135(4) Uani 1 1 d . . .
H61 H 0.2973 0.4304 -0.1223 0.162 Uiso 1 1 calc R A .
C62 C 0.4210(4) 0.4458(2) -0.1476(3) 0.117(3) Uani 1 1 d . A .
H62 H 0.3990 0.4693 -0.1681 0.140 Uiso 1 1 calc R . .
C63 C 0.3298(5) 0.3653(2) -0.0576(3) 0.117(3) Uani 1 1 d U . .
H63A H 0.3196 0.3340 -0.0691 0.140 Uiso 1 1 calc R A .
H63B H 0.3605 0.3636 -0.0257 0.140 Uiso 1 1 calc R . .
C64 C 0.2262(4) 0.4251(2) -0.0327(2) 0.0738(16) Uani 1 1 d . . .
H64 H 0.2674 0.4423 -0.0126 0.089 Uiso 1 1 calc R A .
C65 C 0.1356(4) 0.43261(19) -0.04451(19) 0.0647(15) Uani 1 1 d . A .
C66 C 0.0796(5) 0.4698(2) -0.0277(3) 0.112(3) Uani 1 1 d . . .
H66A H 0.0395 0.4576 -0.0048 0.134 Uiso 1 1 calc R A .
H66B H 0.1198 0.4927 -0.0116 0.134 Uiso 1 1 calc R . .
C67 C 0.0690(4) 0.5179(2) -0.0976(2) 0.0795(19) Uani 1 1 d . . .
C68 C 0.0134(4) 0.5362(2) -0.1346(2) 0.091(2) Uani 1 1 d . A .
H68 H -0.0500 0.5303 -0.1379 0.109 Uiso 1 1 calc R . .
C69 C 0.0537(4) 0.5635(2) -0.1665(2) 0.0745(17) Uani 1 1 d . . .
H69 H 0.0163 0.5763 -0.1916 0.089 Uiso 1 1 calc R A .
C70 C 0.1470(3) 0.57279(15) -0.16301(15) 0.0526(12) Uani 1 1 d . A .
C71 C 0.1997(4) 0.55333(16) -0.12560(16) 0.0616(13) Uani 1 1 d . . .
H71 H 0.2635 0.5582 -0.1220 0.074 Uiso 1 1 calc R A .
C72 C 0.1581(4) 0.52644(18) -0.09329(19) 0.0710(16) Uani 1 1 d . A .
H72 H 0.1944 0.5139 -0.0676 0.085 Uiso 1 1 calc R . .
C73 C 0.7973(3) 0.62161(15) -0.10522(15) 0.0494(11) Uani 1 1 d . A .
C74 C 0.7287(4) 0.64850(17) -0.09139(17) 0.0610(13) Uani 1 1 d . . .
H74 H 0.6694 0.6451 -0.1065 0.073 Uiso 1 1 calc R A .
C75 C 0.7431(4) 0.68067(17) -0.05593(18) 0.0615(13) Uani 1 1 d . A .
H75 H 0.6949 0.6994 -0.0476 0.074 Uiso 1 1 calc R . .
C76 C 0.8301(3) 0.68464(16) -0.03303(15) 0.0514(11) Uani 1 1 d . . .
C77 C 0.8979(4) 0.65696(18) -0.04642(17) 0.0615(13) Uani 1 1 d . A .
H77 H 0.9568 0.6594 -0.0306 0.074 Uiso 1 1 calc R . .
C78 C 0.8837(3) 0.62577(18) -0.08200(15) 0.0572(12) Uani 1 1 d . . .
H78 H 0.9322 0.6074 -0.0906 0.069 Uiso 1 1 calc R A .
C79 C 0.8497(3) 0.71857(17) 0.00662(18) 0.0603(13) Uani 1 1 d . A .
H79A H 0.8509 0.7023 0.0368 0.072 Uiso 1 1 calc R . .
H79B H 0.9106 0.7318 0.0043 0.072 Uiso 1 1 calc R . .
C80 C 0.7683(3) 0.78740(17) -0.02659(18) 0.0580(12) Uani 1 1 d . . .
H80 H 0.8002 0.7927 -0.0534 0.070 Uiso 1 1 calc R . .
C81 C 0.6965(3) 0.81061(18) -0.0121(2) 0.0636(15) Uani 1 1 d . . .
C82 C 0.6458(4) 0.8503(2) -0.0347(2) 0.088(2) Uani 1 1 d . . .
H82B H 0.6604 0.8775 -0.0155 0.105 Uiso 1 1 calc R . .
H82A H 0.6683 0.8556 -0.0657 0.105 Uiso 1 1 calc R . .
C83 C 0.5165(3) 0.8160(2) -0.07593(15) 0.0644(14) Uani 1 1 d D . .
C84 C 0.5689(6) 0.7856(3) -0.0996(3) 0.081(2) Uani 0.763(7) 1 d PDU C 1
H84 H 0.6325 0.7836 -0.0913 0.097 Uiso 0.763(7) 1 calc PR C 1
C85 C 0.5287(5) 0.7581(3) -0.1354(3) 0.074(2) Uani 0.763(7) 1 d PDU C 1
H85 H 0.5640 0.7370 -0.1509 0.089 Uiso 0.763(7) 1 calc PR C 1
C87 C 0.3843(5) 0.7916(3) -0.1249(2) 0.068(2) Uani 0.763(7) 1 d PDU C 1
H87 H 0.3208 0.7942 -0.1330 0.081 Uiso 0.763(7) 1 calc PR C 1
C88 C 0.4261(4) 0.8177(3) -0.0893(3) 0.070(2) Uani 0.763(7) 1 d PDU C 1
H88 H 0.3896 0.8379 -0.0734 0.084 Uiso 0.763(7) 1 calc PR C 1
C84' C 0.5140(16) 0.7701(4) -0.0715(8) 0.063(5) Uani 0.237(7) 1 d PDU C 2
H84' H 0.5374 0.7563 -0.0432 0.076 Uiso 0.237(7) 1 calc PR C 2
C85' C 0.4771(16) 0.7434(8) -0.1083(6) 0.071(6) Uani 0.237(7) 1 d PDU C 2
H85' H 0.4817 0.7114 -0.1061 0.085 Uiso 0.237(7) 1 calc PR C 2
C87' C 0.4201(14) 0.8097(4) -0.1468(7) 0.053(5) Uani 0.237(7) 1 d PDU C 2
H87' H 0.3841 0.8235 -0.1718 0.064 Uiso 0.237(7) 1 calc PR C 2
C88' C 0.4572(15) 0.8369(6) -0.1101(6) 0.066(6) Uani 0.237(7) 1 d PDU C 2
H88' H 0.4428 0.8681 -0.1084 0.079 Uiso 0.237(7) 1 calc PR C 2
C86 C 0.4343(3) 0.76259(15) -0.14791(14) 0.0471(11) Uani 1 1 d D . .
C89 C 0.8791(3) 0.61935(14) -0.34238(14) 0.0432(10) Uani 1 1 d . . .
C90 C 0.8183(3) 0.64472(15) -0.37009(16) 0.0504(11) Uani 1 1 d . A .
H90 H 0.7553 0.6407 -0.3671 0.060 Uiso 1 1 calc R . .
C91 C 0.8441(3) 0.67594(15) -0.40222(16) 0.0499(11) Uani 1 1 d . . .
H91 H 0.7992 0.6932 -0.4200 0.060 Uiso 1 1 calc R A .
C92 C 0.9352(3) 0.68213(15) -0.40862(16) 0.0489(11) Uani 1 1 d . A .
C93 C 0.9991(3) 0.65659(17) -0.38087(18) 0.0579(13) Uani 1 1 d . . .
H93 H 1.0619 0.6604 -0.3844 0.069 Uiso 1 1 calc R A .
C94 C 0.9716(3) 0.62558(15) -0.34808(16) 0.0526(11) Uani 1 1 d . A .
H94 H 1.0159 0.6086 -0.3296 0.063 Uiso 1 1 calc R . .
C95 C 0.9676(4) 0.71419(18) -0.44569(19) 0.0670(14) Uani 1 1 d . . .
H95B H 1.0245 0.7292 -0.4333 0.080 Uiso 1 1 calc R A .
H95A H 0.9805 0.6966 -0.4736 0.080 Uiso 1 1 calc R . .
C96 C 0.8293(4) 0.74508(18) -0.49350(16) 0.0571(12) Uani 1 1 d . . .
H96 H 0.8187 0.7217 -0.5160 0.068 Uiso 1 1 calc R A .
C97 C 0.7783(3) 0.78318(18) -0.48813(16) 0.0571(12) Uani 1 1 d . A .
C98 C 0.6911(4) 0.7974(2) -0.51415(17) 0.0695(15) Uani 1 1 d . . .
H98B H 0.7041 0.8195 -0.5385 0.083 Uiso 1 1 calc R A .
H98A H 0.6616 0.7708 -0.5298 0.083 Uiso 1 1 calc R . .
C99 C 0.5919(3) 0.79011(15) -0.45131(15) 0.0455(10) Uani 1 1 d . . .
C100 C 0.6062(3) 0.74420(15) -0.44597(15) 0.0471(10) Uani 1 1 d . A .
H10 H 0.6468 0.7286 -0.4641 0.056 Uiso 1 1 calc R . .
C101 C 0.5580(3) 0.72089(14) -0.41231(13) 0.0395(9) Uani 1 1 d . . .
H10A H 0.5678 0.6894 -0.4079 0.047 Uiso 1 1 calc R A .
C102 C 0.4972(3) 0.74296(14) -0.38572(13) 0.0381(9) Uani 1 1 d . A .
C103 C 0.4860(3) 0.79040(14) -0.39194(15) 0.0455(10) Uani 1 1 d . . .
H10B H 0.4449 0.8064 -0.3744 0.055 Uiso 1 1 calc R A .
C104 C 0.5346(3) 0.81335(15) -0.42349(15) 0.0471(10) Uani 1 1 d . A .
H10C H 0.5290 0.8453 -0.4262 0.057 Uiso 1 1 calc R . .
N21A N 0.8462(4) 0.4652(3) -0.2245(3) 0.035(2) Uiso 0.485(18) 1 d PG D 1
C1A C 0.9146(6) 0.4606(4) -0.2543(4) 0.097(5) Uani 0.485(18) 1 d PGDU D 1
H1A H 0.9121 0.4776 -0.2825 0.116 Uiso 0.485(18) 1 calc PR D 1
C2A C 0.9867(6) 0.4313(5) -0.2430(5) 0.100(4) Uani 0.485(18) 1 d PGDU D 1
H2A H 1.0335 0.4282 -0.2635 0.120 Uiso 0.485(18) 1 calc PR D 1
C3A C 0.9904(6) 0.4066(4) -0.2019(5) 0.076(4) Uani 0.485(18) 1 d PGDU D 1
H3A H 1.0397 0.3865 -0.1941 0.091 Uiso 0.485(18) 1 calc PR D 1
C4A C 0.9220(8) 0.4111(4) -0.1720(4) 0.105(5) Uani 0.485(18) 1 d PGDU D 1
H4A H 0.9246 0.3942 -0.1438 0.126 Uiso 0.485(18) 1 calc PR D 1
C5A C 0.8499(6) 0.4404(3) -0.1833(3) 0.071(4) Uani 0.485(18) 1 d PGDU D 1
H5A H 0.8032 0.4436 -0.1628 0.085 Uiso 0.485(18) 1 calc PR D 1
N21B N 0.8440(4) 0.4701(3) -0.2114(4) 0.048(3) Uiso 0.515(18) 1 d PG D 2
C1B C 0.9238(5) 0.4732(3) -0.2334(5) 0.073(4) Uani 0.515(18) 1 d PGDU D 2
H1B H 0.9274 0.4934 -0.2589 0.088 Uiso 0.515(18) 1 calc PR D 2
C2B C 0.9983(5) 0.4467(4) -0.2182(5) 0.086(4) Uani 0.515(18) 1 d PGDU D 2
H2B H 1.0528 0.4489 -0.2333 0.103 Uiso 0.515(18) 1 calc PR D 2
C3B C 0.9931(7) 0.4172(4) -0.1810(5) 0.076(4) Uani 0.515(18) 1 d PGDU D 2
H3B H 1.0440 0.3991 -0.1706 0.092 Uiso 0.515(18) 1 calc PR D 2
C4B C 0.9133(9) 0.4141(4) -0.1590(4) 0.134(6) Uani 0.515(18) 1 d PGDU D 2
H4B H 0.9097 0.3939 -0.1335 0.161 Uiso 0.515(18) 1 calc PR D 2
C5B C 0.8388(7) 0.4405(4) -0.1742(4) 0.137(7) Uani 0.515(18) 1 d PGDU D 2
H5B H 0.7842 0.4384 -0.1591 0.165 Uiso 0.515(18) 1 calc PR D 2
C110 C 0.1107(3) 0.71626(16) -0.27357(18) 0.0585(13) Uani 1 1 d . . .
H11 H 0.1087 0.6974 -0.2469 0.070 Uiso 1 1 calc R . .
C111 C 0.0399(4) 0.7453(2) -0.2843(2) 0.0798(17) Uani 1 1 d . . .
H11A H -0.0099 0.7467 -0.2656 0.096 Uiso 1 1 calc R . .
C112 C 0.0427(4) 0.7732(2) -0.3238(2) 0.0842(18) Uani 1 1 d . . .
H11B H -0.0037 0.7947 -0.3318 0.101 Uiso 1 1 calc R . .
C113 C 0.1120(4) 0.7684(2) -0.3495(2) 0.0842(19) Uani 1 1 d . . .
H11C H 0.1131 0.7853 -0.3775 0.101 Uiso 1 1 calc R . .
C114 C 0.1830(3) 0.73914(18) -0.33640(17) 0.0640(14) Uani 1 1 d . . .
H11D H 0.2331 0.7377 -0.3549 0.077 Uiso 1 1 calc R . .

loop_
_atom_site_aniso_label
_atom_site_aniso_U_11
_atom_site_aniso_U_22
_atom_site_aniso_U_33
_atom_site_aniso_U_23
_atom_site_aniso_U_13
_atom_site_aniso_U_12
Zn1 0.0379(3) 0.0389(3) 0.0542(3) -0.0011(2) -0.0018(2) 0.0012(2)
Zn2 0.0418(3) 0.0450(3) 0.0292(3) -0.00162(19) 0.00293(19) 0.0032(2)
O1 0.082(3) 0.064(2) 0.071(2) -0.0168(18) -0.031(2) 0.0041(19)
O2 0.104(4) 0.108(4) 0.156(5) 0.077(3) 0.087(3) 0.040(3)
O3 0.077(3) 0.085(3) 0.073(2) -0.045(2) -0.027(2) 0.017(2)
O4 0.060(2) 0.069(2) 0.059(2) 0.0190(17) 0.0134(17) -0.0010(17)
N1 0.048(2) 0.0377(19) 0.048(2) -0.0071(15) -0.0047(17) 0.0005(16)
N2 0.041(2) 0.050(2) 0.078(3) -0.012(2) 0.006(2) -0.0036(18)
N3 0.036(2) 0.0345(18) 0.077(3) 0.0042(17) 0.0062(18) 0.0007(15)
N4 0.049(2) 0.0427(19) 0.0350(19) 0.0045(15) -0.0032(15) 0.0000(16)
N5 0.0399(19) 0.0414(18) 0.0293(17) -0.0046(14) 0.0018(14) 0.0025(14)
N6 0.040(2) 0.048(2) 0.0338(18) -0.0013(15) 0.0010(14) 0.0059(15)
N7 0.048(2) 0.055(2) 0.0321(19) -0.0019(16) -0.0004(15) 0.0083(17)
N8 0.0397(19) 0.051(2) 0.0260(17) -0.0078(14) 0.0083(14) 0.0013(15)
N9 0.074(4) 0.130(6) 0.133(6) -0.053(5) -0.035(4) 0.045(4)
N10 0.106(5) 0.059(3) 0.098(4) -0.006(3) 0.003(3) -0.011(3)
N11 0.078(3) 0.083(3) 0.074(3) -0.033(3) 0.012(3) -0.016(3)
N12 0.041(3) 0.055(3) 0.127(4) 0.024(3) 0.025(3) -0.006(2)
N13 0.108(5) 0.062(3) 0.127(5) -0.002(3) 0.011(4) -0.032(3)
N14 0.060(3) 0.075(4) 0.144(5) 0.026(4) 0.010(3) -0.009(3)
N15 0.048(2) 0.056(2) 0.048(2) -0.0090(18) 0.0000(18) -0.0129(18)
N16 0.043(2) 0.097(3) 0.057(3) -0.016(2) 0.014(2) -0.023(2)
N17 0.040(2) 0.112(4) 0.059(3) -0.030(3) 0.008(2) -0.010(3)
N18 0.055(3) 0.056(2) 0.061(3) 0.010(2) 0.022(2) -0.0094(19)
N19 0.055(3) 0.059(3) 0.081(3) -0.019(2) 0.003(2) -0.010(2)
N20 0.061(3) 0.050(2) 0.089(3) -0.009(2) 0.006(2) 0.000(2)
N22 0.047(2) 0.054(2) 0.043(2) 0.0021(17) 0.0041(17) 0.0032(17)
C1 0.067(3) 0.043(2) 0.034(2) -0.0001(18) -0.019(2) 0.003(2)
C2 0.119(5) 0.068(4) 0.047(3) 0.012(3) -0.012(3) -0.040(3)
C3 0.136(6) 0.063(3) 0.048(3) -0.002(3) -0.023(3) -0.010(4)
C4 0.051(3) 0.048(3) 0.051(3) 0.001(2) -0.012(2) 0.003(2)
C5 0.048(3) 0.040(2) 0.078(4) -0.014(2) -0.012(3) 0.003(2)
C6 0.038(3) 0.055(3) 0.107(5) -0.022(3) 0.005(3) -0.006(2)
C7 0.080(5) 0.088(5) 0.171(8) -0.080(5) 0.058(5) -0.037(4)
C8 0.071(4) 0.070(4) 0.171(7) -0.048(4) 0.059(4) -0.034(3)
C9 0.043(3) 0.043(3) 0.123(5) -0.032(3) 0.031(3) -0.006(2)
C10 0.039(3) 0.041(3) 0.106(4) -0.006(3) 0.016(3) 0.001(2)
C11 0.039(3) 0.047(3) 0.070(3) 0.003(2) 0.010(2) 0.004(2)
C12 0.061(3) 0.064(3) 0.075(4) 0.016(3) 0.017(3) -0.014(3)
C13 0.084(4) 0.064(3) 0.056(3) 0.006(3) 0.001(3) -0.010(3)
C14 0.052(3) 0.047(2) 0.042(3) 0.0074(19) 0.000(2) 0.003(2)
C15 0.048(3) 0.049(2) 0.035(2) -0.0013(18) 0.0017(19) 0.0010(19)
C16 0.042(2) 0.044(2) 0.049(3) -0.0074(19) -0.0065(19) 0.0023(19)
C17 0.054(3) 0.045(2) 0.046(3) -0.0035(19) -0.007(2) -0.004(2)
C18 0.057(3) 0.042(2) 0.043(3) 0.0029(18) 0.001(2) -0.007(2)
C19 0.048(3) 0.046(3) 0.053(3) -0.007(2) -0.001(2) 0.008(2)
C20 0.048(3) 0.048(2) 0.050(3) 0.009(2) -0.005(2) 0.002(2)
C21 0.033(2) 0.046(2) 0.028(2) -0.0009(16) 0.0002(16) 0.0025(17)
C22 0.033(2) 0.051(2) 0.026(2) 0.0035(17) 0.0024(16) 0.0022(18)
C23 0.041(2) 0.049(2) 0.029(2) -0.0008(17) -0.0035(17) 0.0142(19)
C24 0.040(2) 0.037(2) 0.038(2) -0.0039(17) 0.0010(17) 0.0034(17)
C25 0.040(2) 0.040(2) 0.034(2) -0.0026(17) -0.0037(17) 0.0094(17)
C26 0.043(2) 0.048(2) 0.047(3) 0.000(2) -0.0004(19) 0.0042(19)
C27 0.066(3) 0.052(3) 0.055(3) 0.002(2) -0.004(2) -0.003(2)
C28 0.062(3) 0.053(3) 0.055(3) 0.010(2) 0.007(2) -0.002(2)
C29 0.033(2) 0.049(2) 0.042(2) 0.0163(19) 0.0000(17) -0.0001(18)
C30 0.042(3) 0.054(3) 0.043(3) 0.007(2) 0.0070(19) 0.011(2)
C31 0.058(3) 0.048(3) 0.037(2) 0.0083(19) 0.007(2) 0.008(2)
C32 0.079(4) 0.063(3) 0.040(3) 0.001(2) 0.018(2) -0.013(3)
C33 0.099(4) 0.081(4) 0.030(3) -0.010(2) 0.018(3) -0.016(3)
C34 0.056(3) 0.064(3) 0.027(2) -0.0072(19) -0.0027(19) 0.001(2)
C35 0.041(2) 0.061(3) 0.034(2) -0.0099(19) 0.0026(18) 0.003(2)
C36 0.041(2) 0.064(3) 0.035(2) -0.004(2) 0.0036(18) -0.001(2)
C37 0.063(3) 0.055(3) 0.043(3) -0.016(2) 0.006(2) -0.008(2)
C38 0.051(3) 0.063(3) 0.044(3) -0.012(2) 0.015(2) -0.017(2)
C39 0.031(2) 0.049(2) 0.045(2) -0.0117(19) -0.0019(18) 0.0046(18)
C40 0.039(2) 0.046(2) 0.0240(19) -0.0046(16) 0.0049(16) 0.0115(17)
C41 0.063(8) 0.082(8) 0.079(7) -0.023(6) -0.010(6) -0.009(6)
C42 0.056(6) 0.050(5) 0.064(6) -0.003(4) 0.008(4) 0.014(4)
C43 0.063(6) 0.057(5) 0.063(6) -0.039(4) 0.011(4) 0.008(5)
C44 0.077(7) 0.101(8) 0.087(7) -0.052(6) -0.004(6) -0.008(6)
C45 0.075(6) 0.116(8) 0.100(7) -0.061(6) -0.005(5) 0.018(6)
C46 0.063(6) 0.106(7) 0.077(6) -0.045(5) -0.023(5) 0.017(5)
C47 0.067(6) 0.088(7) 0.085(7) -0.030(6) -0.006(5) 0.000(5)
C41' 0.024(6) 0.061(7) 0.075(7) -0.012(6) -0.005(5) -0.008(5)
C42' 0.062(7) 0.048(6) 0.057(6) -0.023(5) 0.001(5) 0.025(5)
C43' 0.082(9) 0.107(10) 0.091(9) -0.033(7) -0.005(7) 0.014(8)
C44' 0.045(6) 0.087(7) 0.051(6) -0.044(6) -0.007(5) 0.011(5)
C45' 0.137(10) 0.109(9) 0.136(10) 0.015(8) -0.015(8) 0.003(8)
C46' 0.119(9) 0.085(8) 0.093(8) -0.010(7) -0.038(7) 0.021(7)
C47' 0.037(5) 0.079(7) 0.071(7) -0.018(6) 0.000(5) 0.009(5)
C48 0.033(3) 0.118(5) 0.082(4) -0.072(4) 0.002(3) 0.006(3)
C49 0.056(4) 0.121(5) 0.055(3) -0.028(3) 0.013(3) -0.028(4)
C50 0.046(3) 0.064(3) 0.073(3) -0.028(3) 0.003(2) -0.008(2)
C51 0.062(3) 0.069(3) 0.052(3) -0.018(2) -0.017(2) 0.000(3)
C52 0.042(3) 0.079(4) 0.058(4) -0.018(3) -0.013(3) 0.011(3)
C53 0.053(4) 0.068(4) 0.056(4) -0.018(3) -0.007(3) 0.009(3)
C55 0.068(4) 0.063(4) 0.054(4) -0.004(3) -0.007(3) -0.005(3)
C56 0.067(4) 0.060(3) 0.064(4) -0.003(3) 0.005(3) 0.004(3)
C52' 0.031(9) 0.047(9) 0.029(9) 0.000(7) -0.003(7) 0.000(7)
C53' 0.054(10) 0.057(10) 0.053(10) -0.008(8) 0.004(8) -0.001(8)
C55' 0.046(9) 0.068(9) 0.039(9) -0.005(7) 0.014(7) -0.016(7)
C56' 0.044(9) 0.056(9) 0.053(9) -0.001(7) 0.026(7) -0.001(7)
C54 0.049(3) 0.045(2) 0.043(3) -0.0076(19) -0.009(2) -0.003(2)
C57 0.053(3) 0.038(3) 0.116(5) 0.005(3) 0.028(3) 0.003(2)
C58 0.044(3) 0.077(4) 0.136(6) 0.023(4) 0.029(3) 0.002(3)
C59 0.059(4) 0.067(4) 0.182(7) 0.038(4) 0.037(4) 0.018(3)
C60 0.050(3) 0.057(3) 0.194(7) 0.035(4) 0.054(4) 0.006(3)
C61 0.066(4) 0.112(6) 0.238(10) 0.092(6) 0.083(5) 0.046(4)
C62 0.070(4) 0.093(5) 0.195(8) 0.062(5) 0.060(5) 0.028(4)
C63 0.100(5) 0.086(4) 0.174(6) 0.047(4) 0.064(5) 0.007(4)
C64 0.082(4) 0.073(4) 0.065(4) 0.010(3) 0.003(3) -0.005(3)
C65 0.072(4) 0.065(3) 0.062(3) 0.026(3) 0.033(3) 0.018(3)
C66 0.131(6) 0.107(5) 0.111(5) 0.058(4) 0.085(5) 0.058(5)
C67 0.071(4) 0.093(4) 0.082(4) 0.040(3) 0.048(3) 0.023(3)
C68 0.082(4) 0.076(4) 0.124(5) 0.053(4) 0.064(4) 0.036(3)
C69 0.061(4) 0.088(4) 0.078(4) 0.024(3) 0.032(3) 0.034(3)
C70 0.071(3) 0.046(3) 0.042(3) 0.006(2) 0.009(2) 0.006(2)
C71 0.081(4) 0.057(3) 0.048(3) 0.012(2) 0.013(2) 0.012(3)
C72 0.094(5) 0.063(3) 0.057(3) 0.025(3) 0.017(3) 0.012(3)
C73 0.051(3) 0.051(3) 0.046(3) 0.006(2) 0.003(2) 0.006(2)
C74 0.057(3) 0.066(3) 0.057(3) -0.011(2) -0.009(2) -0.003(2)
C75 0.061(3) 0.061(3) 0.062(3) -0.014(2) -0.001(2) 0.000(2)
C76 0.054(3) 0.056(3) 0.043(3) 0.003(2) -0.003(2) -0.009(2)
C77 0.056(3) 0.076(3) 0.050(3) -0.011(2) -0.012(2) -0.008(3)
C78 0.052(3) 0.078(3) 0.039(3) 0.005(2) -0.008(2) 0.007(2)
C79 0.057(3) 0.062(3) 0.060(3) -0.005(2) -0.005(2) -0.006(2)
C80 0.056(3) 0.060(3) 0.058(3) -0.012(2) 0.003(2) -0.004(2)
C81 0.049(3) 0.064(3) 0.073(4) -0.038(3) -0.021(3) -0.009(2)
C82 0.090(5) 0.069(4) 0.099(5) -0.040(3) -0.021(4) -0.002(3)
C83 0.067(3) 0.094(4) 0.030(2) -0.017(2) -0.008(2) 0.007(3)
C84 0.081(5) 0.081(5) 0.076(5) -0.008(4) -0.021(4) 0.018(4)
C85 0.078(5) 0.070(4) 0.068(4) -0.015(3) -0.022(4) 0.011(4)
C87 0.065(4) 0.076(4) 0.061(4) -0.021(4) -0.008(3) 0.016(4)
C88 0.066(4) 0.076(5) 0.067(4) -0.037(4) 0.001(3) 0.016(4)
C84' 0.067(9) 0.060(8) 0.060(9) -0.006(7) -0.008(7) 0.010(7)
C85' 0.069(9) 0.084(9) 0.058(9) -0.002(7) 0.003(7) 0.002(8)
C87' 0.045(8) 0.064(8) 0.048(8) -0.018(7) -0.012(7) 0.003(7)
C88' 0.067(9) 0.060(9) 0.073(9) -0.027(7) 0.014(7) 0.015(7)
C86 0.056(3) 0.057(3) 0.027(2) -0.0058(19) -0.0015(19) 0.000(2)
C89 0.047(3) 0.041(2) 0.041(2) 0.0015(18) 0.0002(19) 0.0007(19)
C90 0.031(2) 0.059(3) 0.060(3) 0.015(2) -0.004(2) -0.001(2)
C91 0.044(3) 0.051(3) 0.054(3) 0.014(2) 0.005(2) -0.001(2)
C92 0.044(3) 0.050(3) 0.055(3) 0.000(2) 0.018(2) 0.005(2)
C93 0.032(2) 0.062(3) 0.080(4) -0.011(3) 0.005(2) 0.001(2)
C94 0.051(3) 0.047(3) 0.058(3) 0.003(2) -0.003(2) 0.013(2)
C95 0.055(3) 0.071(3) 0.079(4) 0.018(3) 0.024(3) 0.013(3)
C96 0.070(3) 0.066(3) 0.036(3) -0.005(2) 0.013(2) -0.009(3)
C97 0.062(3) 0.068(3) 0.044(3) 0.008(2) 0.019(2) -0.011(3)
C98 0.068(4) 0.100(4) 0.043(3) 0.012(3) 0.011(2) 0.006(3)
C99 0.042(2) 0.055(3) 0.041(2) 0.006(2) 0.0073(19) 0.000(2)
C100 0.046(3) 0.057(3) 0.039(2) -0.006(2) 0.0091(19) -0.007(2)
C101 0.035(2) 0.049(2) 0.035(2) -0.0003(18) 0.0067(17) 0.0015(18)
C102 0.038(2) 0.049(2) 0.026(2) -0.0067(17) -0.0025(16) -0.0020(18)
C103 0.047(3) 0.045(2) 0.043(2) 0.0010(19) 0.0006(19) 0.0005(19)
C104 0.050(3) 0.041(2) 0.049(3) 0.0023(19) -0.002(2) -0.0085(19)
C1A 0.081(7) 0.088(8) 0.120(9) 0.003(7) 0.006(7) 0.023(6)
C2A 0.087(6) 0.100(7) 0.113(8) 0.012(6) 0.005(6) 0.014(6)
C3A 0.074(6) 0.080(7) 0.075(8) 0.008(6) 0.011(6) 0.028(5)
C4A 0.092(8) 0.116(8) 0.108(8) 0.064(6) 0.020(7) 0.035(6)
C5A 0.047(5) 0.089(7) 0.079(6) 0.051(5) 0.020(5) 0.025(5)
C1B 0.038(5) 0.075(6) 0.109(8) 0.015(6) 0.018(5) 0.016(5)
C2B 0.068(6) 0.087(7) 0.103(8) 0.016(6) 0.012(5) 0.001(5)
C3B 0.061(6) 0.097(7) 0.073(7) 0.001(6) 0.017(5) 0.032(5)
C4B 0.122(9) 0.132(9) 0.146(9) 0.047(7) 0.002(7) 0.043(7)
C5B 0.116(9) 0.135(9) 0.158(10) 0.025(8) -0.003(8) 0.027(8)
C110 0.058(3) 0.057(3) 0.062(3) 0.015(2) 0.015(2) 0.014(2)
C111 0.053(3) 0.086(4) 0.102(5) 0.010(4) 0.018(3) 0.015(3)
C112 0.052(3) 0.082(4) 0.119(5) 0.020(4) 0.012(3) 0.012(3)
C113 0.073(4) 0.094(5) 0.085(4) 0.042(4) 0.007(3) 0.005(3)
C114 0.048(3) 0.085(4) 0.058(3) 0.026(3) -0.002(2) 0.002(3)

loop_
_atom_type_symbol
_atom_type_description
_atom_type_scat_dispersion_real
_atom_type_scat_dispersion_imag
_atom_type_scat_source
C C 0.0033 0.0016 'International Tables Vol C Tables 4.2.6.8 and 6.1.1.4'
H H 0.0000 0.0000 'International Tables Vol C Tables 4.2.6.8 and 6.1.1.4'
N N 0.0061 0.0033 'International Tables Vol C Tables 4.2.6.8 and 6.1.1.4'
O O 0.0106 0.0060 'International Tables Vol C Tables 4.2.6.8 and 6.1.1.4'
Zn Zn 0.2839 1.4301 'International Tables Vol C Tables 4.2.6.8 and 6.1.1.4'

loop_
_geom_angle_atom_site_label_1
_geom_angle_atom_site_label_2
_geom_angle_atom_site_label_3
_geom_angle
N3 Zn1 N1 161.06(14)
N3 Zn1 N2 89.29(15)
N1 Zn1 N2 87.38(15)
N3 Zn1 N4 88.20(14)
N1 Zn1 N4 89.00(13)
N2 Zn1 N4 161.25(14)
N3 Zn1 N21B 93.1(3)
N1 Zn1 N21B 105.8(3)
N2 Zn1 N21B 102.3(3)
N4 Zn1 N21B 96.4(2)
N3 Zn1 N21A 103.2(3)
N1 Zn1 N21A 95.7(3)
N2 Zn1 N21A 98.6(2)
N4 Zn1 N21A 100.0(2)
N21B Zn1 N21A 10.7(3)
N6 Zn2 N5 89.00(13)
N6 Zn2 N8 162.53(13)
N5 Zn2 N8 87.91(12)
N6 Zn2 N7 88.22(14)
N5 Zn2 N7 163.08(13)
N8 Zn2 N7 89.75(13)
N6 Zn2 N22 99.44(14)
N5 Zn2 N22 97.68(13)
N8 Zn2 N22 98.01(14)
N7 Zn2 N22 99.24(13)
C50 O1 C51 118.7(4)
C67 O2 C66 117.1(5)
C83 O3 C82 115.6(4)
C99 O4 C98 118.8(4)
C1 N1 C4 106.5(4)
C1 N1 Zn1 126.4(3)
C4 N1 Zn1 126.8(3)
C6 N2 C9 106.5(4)
C6 N2 Zn1 127.6(3)
C9 N2 Zn1 125.3(3)
C11 N3 C14 105.8(4)
C11 N3 Zn1 126.4(3)
C14 N3 Zn1 127.4(3)
C19 N4 C16 105.8(4)
C19 N4 Zn1 126.8(3)
C16 N4 Zn1 127.4(3)
C24 N5 C21 107.1(3)
C24 N5 Zn2 124.7(3)
C21 N5 Zn2 127.0(3)
C26 N6 C29 106.9(4)
C26 N6 Zn2 126.1(3)
C29 N6 Zn2 126.9(3)
C34 N7 C31 108.4(3)
C34 N7 Zn2 124.8(3)
C31 N7 Zn2 126.5(3)
C39 N8 C36 106.9(3)
C39 N8 Zn2 127.9(3)
C36 N8 Zn2 125.1(3)
C48 N9 N10 110.3(6)
N9 N10 N11 106.3(6)
N10 N11 C49 106.5(5)
N10 N11 C50 120.2(5)
C49 N11 C50 133.3(6)
C64 N12 N13 113.4(5)
C64 N12 C63 126.4(6)
N13 N12 C63 120.0(6)
N12 N13 N14 105.2(5)
C65 N14 N13 108.5(5)
N16 N15 C80 112.2(4)
N16 N15 C79 120.8(4)
C80 N15 C79 126.7(4)
N17 N16 N15 106.5(4)
N16 N17 C81 108.4(4)
N19 N18 C96 111.6(4)
N19 N18 C95 121.2(4)
C96 N18 C95 126.9(5)
N20 N19 N18 105.8(4)
N19 N20 C97 110.5(4)
C114 N22 C110 116.8(4)
C114 N22 Zn2 121.3(3)
C110 N22 Zn2 121.9(3)
N1 C1 C20 126.1(4)
N1 C1 C2 110.7(4)
C20 C1 C2 123.1(4)
C3 C2 C1 104.3(5)
C3 C2 H2 127.8
C1 C2 H2 127.8
C2 C3 C4 110.4(5)
C2 C3 H3 124.8
C4 C3 H3 124.8
C5 C4 N1 125.3(5)
C5 C4 C3 127.0(5)
N1 C4 C3 107.8(4)
C6 C5 C4 125.9(4)
C6 C5 C41 111.1(5)
C4 C5 C41 122.5(6)
C6 C5 C41' 123.5(5)
C4 C5 C41' 109.9(6)
C41 C5 C41' 12.5(5)
N2 C6 C5 125.4(4)
N2 C6 C7 110.2(6)
C5 C6 C7 124.4(6)
C8 C7 C6 106.6(6)
C8 C7 H7 126.7
C6 C7 H7 126.7
C7 C8 C9 108.0(5)
C7 C8 H8 126.0
C9 C8 H8 126.0
N2 C9 C10 125.5(4)
N2 C9 C8 108.6(5)
C10 C9 C8 125.6(5)
C9 C10 C11 126.1(5)
C9 C10 C57 118.1(4)
C11 C10 C57 115.7(5)
N3 C11 C10 124.9(5)
N3 C11 C12 109.5(4)
C10 C11 C12 125.5(4)
C13 C12 C11 107.2(5)
C13 C12 H12 126.4
C11 C12 H12 126.4
C12 C13 C14 108.4(5)
C12 C13 H13 125.8
C14 C13 H13 125.8
C15 C14 N3 125.0(4)
C15 C14 C13 125.9(4)
N3 C14 C13 109.1(4)
C14 C15 C16 126.3(4)
C14 C15 C73 117.0(4)
C16 C15 C73 116.5(4)
N4 C16 C15 124.4(4)
N4 C16 C17 109.3(4)
C15 C16 C17 126.2(4)
C18 C17 C16 107.2(4)
C18 C17 H17 126.4
C16 C17 H17 126.4
C17 C18 C19 107.9(4)
C17 C18 H18 126.1
C19 C18 H18 126.1
N4 C19 C20 125.6(4)
N4 C19 C18 109.8(4)
C20 C19 C18 124.5(4)
C19 C20 C1 125.0(4)
C19 C20 C89 118.5(4)
C1 C20 C89 115.7(4)
N5 C21 C40 124.9(3)
N5 C21 C22 108.8(3)
C40 C21 C22 126.2(4)
C23 C22 C21 108.8(4)
C23 C22 H22 125.6
C21 C22 H22 125.6
C22 C23 C24 107.2(3)
C22 C23 H23 126.4
C24 C23 H23 126.4
N5 C24 C25 126.5(4)
N5 C24 C23 108.0(3)
C25 C24 C23 125.4(4)
C26 C25 C24 125.5(4)
C26 C25 C54 117.5(4)
C24 C25 C54 116.9(4)
C25 C26 N6 125.8(4)
C25 C26 C27 125.7(4)
N6 C26 C27 108.5(4)
C28 C27 C26 108.2(4)
C28 C27 H27 125.9
C26 C27 H27 125.9
C27 C28 C29 106.0(4)
C27 C28 H28 127.0
C29 C28 H28 127.0
C30 C29 N6 125.9(4)
C30 C29 C28 123.7(4)
N6 C29 C28 110.4(4)
C29 C30 C31 126.1(4)
C29 C30 C70 118.0(4)
C31 C30 C70 115.8(4)
C30 C31 N7 125.2(4)
C30 C31 C32 127.0(4)
N7 C31 C32 107.8(4)
C33 C32 C31 107.7(4)
C33 C32 H32 126.2
C31 C32 H32 126.2
C32 C33 C34 109.8(4)
C32 C33 H33 125.1
C34 C33 H33 125.1
N7 C34 C35 127.1(4)
N7 C34 C33 106.2(4)
C35 C34 C33 126.4(4)
C34 C35 C36 124.7(4)
C34 C35 C86 118.7(4)
C36 C35 C86 116.6(4)
N8 C36 C35 127.0(4)
N8 C36 C37 108.5(3)
C35 C36 C37 124.5(4)
C38 C37 C36 107.6(4)
C38 C37 H37 126.2
C36 C37 H37 126.2
C37 C38 C39 106.6(4)
C37 C38 H38 126.7
C39 C38 H38 126.7
N8 C39 C40 124.7(4)
N8 C39 C38 110.4(3)
C40 C39 C38 124.9(4)
C21 C40 C39 125.6(4)
C21 C40 C102 118.3(3)
C39 C40 C102 116.1(4)
C42 C41 C46 120.0
C42 C41 C5 119.5(5)
C46 C41 C5 120.5(5)
C43 C42 C41 120.0
C43 C42 H42 120.0
C41 C42 H42 120.0
C42 C43 C44 120.0
C42 C43 H43 120.0
C44 C43 H43 120.0
C45 C44 C43 120.0
C45 C44 C47 124.5(7)
C43 C44 C47 115.5(6)
C46 C45 C44 120.0
C46 C45 H45 120.0
C44 C45 H45 120.0
C45 C46 C41 120.0
C45 C46 H46 120.0
C41 C46 H46 120.0
C48 C47 C44 110.2(8)
C48 C47 H47B 109.6
C44 C47 H47B 109.6
C48 C47 H47A 109.6
C44 C47 H47A 109.6
H47B C47 H47A 108.1
C42' C41' C46' 120.0
C42' C41' C5 120.4(6)
C46' C41' C5 119.3(6)
C41' C42' C43' 120.0
C41' C42' H42' 120.0
C43' C42' H42' 120.0
C44' C43' C42' 120.0
C44' C43' H43' 120.0
C42' C43' H43' 120.0
C43' C44' C45' 120.0
C43' C44' C47' 123.3(9)
C45' C44' C47' 116.7(8)
C46' C45' C44' 120.0
C46' C45' H45' 120.0
C44' C45' H45' 120.0
C45' C46' C41' 120.0
C45' C46' H46' 120.0
C41' C46' H46' 120.0
C44' C47' C48 105.4(9)
C44' C47' H47C 110.7
C48 C47' H47C 110.7
C44' C47' H47D 110.7
C48 C47' H47D 110.7
H47C C47' H47D 108.8
N9 C48 C49 112.1(6)
N9 C48 C47 100.9(9)
C49 C48 C47 145.8(9)
N9 C48 C47' 135.7(9)
C49 C48 C47' 112.2(9)
C47 C48 C47' 35.2(6)
C48 C49 N11 104.8(6)
C48 C49 H49 127.6
N11 C49 H49 127.6
O1 C50 N11 112.8(4)
O1 C50 H50B 109.0
N11 C50 H50B 109.0
O1 C50 H50A 109.0
N11 C50 H50A 109.0
H50B C50 H50A 107.8
C52 C51 C52' 34.6(10)
C52 C51 C56' 96.9(11)
C52' C51 C56' 119.6(13)
C52 C51 O1 116.6(5)
C52' C51 O1 116.7(9)
C56' C51 O1 118.2(9)
C52 C51 C56 119.0(5)
C52' C51 C56 103.4(11)
C56' C51 C56 64.3(11)
O1 C51 C56 123.4(5)
C51 C52 C53 121.5(6)
C51 C52 H52 119.2
C53 C52 H52 119.2
C54 C53 C52 119.8(6)
C54 C53 H53 120.1
C52 C53 H53 120.1
C54 C55 C56 119.6(5)
C54 C55 H55 120.2
C56 C55 H55 120.2
C51 C56 C55 118.6(6)
C51 C56 H56 120.7
C55 C56 H56 120.7
C51 C52' C53' 117.7(18)
C51 C52' H52' 121.2
C53' C52' H52' 121.2
C54 C53' C52' 123.2(19)
C54 C53' H53' 118.4
C52' C53' H53' 118.4
C56' C55' C54 123.8(16)
C56' C55' H55' 118.1
C54 C55' H55' 118.1
C55' C56' C51 115.3(16)
C55' C56' H56' 122.3
C51 C56' H56' 122.3
C53 C54 C53' 37.9(13)
C53 C54 C55 119.5(5)
C53' C54 C55 99.5(13)
C53 C54 C55' 95.2(11)
C53' C54 C55' 114.3(13)
C55 C54 C55' 60.1(11)
C53 C54 C25 120.6(4)
C53' C54 C25 123.1(10)
C55 C54 C25 119.3(4)
C55' C54 C25 120.6(9)
C58 C57 C62 115.7(5)
C58 C57 C10 123.5(5)
C62 C57 C10 120.5(5)
C57 C58 C59 124.4(5)
C57 C58 H58 117.8
C59 C58 H58 117.8
C60 C59 C58 119.7(6)
C60 C59 H59 120.2
C58 C59 H59 120.2
C61 C60 C59 119.2(6)
C61 C60 C63 122.2(5)
C59 C60 C63 118.4(6)
C60 C61 C62 119.8(6)
C60 C61 H61 120.1
C62 C61 H61 120.1
C57 C62 C61 120.5(6)
C57 C62 H62 119.7
C61 C62 H62 119.7
N12 C63 C60 111.8(5)
N12 C63 H63A 109.3
C60 C63 H63A 109.3
N12 C63 H63B 109.3
C60 C63 H63B 109.3
H63A C63 H63B 107.9
N12 C64 C65 102.8(5)
N12 C64 H64 128.6
C65 C64 H64 128.6
N14 C65 C64 110.1(5)
N14 C65 C66 123.0(6)
C64 C65 C66 126.9(7)
O2 C66 C65 111.5(6)
O2 C66 H66A 109.3
C65 C66 H66A 109.3
O2 C66 H66B 109.3
C65 C66 H66B 109.3
H66A C66 H66B 108.0
C72 C67 C68 120.5(5)
C72 C67 O2 124.7(6)
C68 C67 O2 114.8(6)
C69 C68 C67 118.0(6)
C69 C68 H68 121.0
C67 C68 H68 121.0
C68 C69 C70 122.8(5)
C68 C69 H69 118.6
C70 C69 H69 118.6
C71 C70 C69 117.0(5)
C71 C70 C30 120.5(5)
C69 C70 C30 122.5(4)
C70 C71 C72 119.7(5)
C70 C71 H71 120.1
C72 C71 H71 120.1
C67 C72 C71 122.1(5)
C67 C72 H72 119.0
C71 C72 H72 119.0
C74 C73 C78 118.5(4)
C74 C73 C15 119.4(4)
C78 C73 C15 122.1(4)
C73 C74 C75 122.5(5)
C73 C74 H74 118.8
C75 C74 H74 118.8
C74 C75 C76 118.4(5)
C74 C75 H75 120.8
C76 C75 H75 120.8
C77 C76 C75 118.7(4)
C77 C76 C79 120.4(4)
C75 C76 C79 120.8(4)
C76 C77 C78 122.6(5)
C76 C77 H77 118.7
C78 C77 H77 118.7
C77 C78 C73 119.2(5)
C77 C78 H78 120.4
C73 C78 H78 120.4
N15 C79 C76 113.6(4)
N15 C79 H79A 108.9
C76 C79 H79A 108.9
N15 C79 H79B 108.9
C76 C79 H79B 108.9
H79A C79 H79B 107.7
N15 C80 C81 103.3(5)
N15 C80 H80 128.3
C81 C80 H80 128.3
C80 C81 N17 109.5(5)
C80 C81 C82 129.2(6)
N17 C81 C82 121.2(5)
O3 C82 C81 115.3(5)
O3 C82 H82B 108.5
C81 C82 H82B 108.5
O3 C82 H82A 108.5
C81 C82 H82A 108.5
H82B C82 H82A 107.5
C88 C83 C84' 91.7(11)
C88 C83 O3 117.0(5)
C84' C83 O3 124.5(10)
C88 C83 C84 117.3(5)
C84' C83 C84 55.2(10)
O3 C83 C84 125.7(5)
C88 C83 C88' 41.1(10)
C84' C83 C88' 119.0(13)
O3 C83 C88' 112.9(8)
C84 C83 C88' 106.3(9)
C83 C84 C85 120.7(7)
C83 C84 H84 119.6
C85 C84 H84 119.6
C84 C85 C86 118.5(6)
C84 C85 H85 120.7
C86 C85 H85 120.7
C86 C87 C88 119.4(6)
C86 C87 H87 120.3
C88 C87 H87 120.3
C83 C88 C87 123.6(6)
C83 C88 H88 118.2
C87 C88 H88 118.2
C83 C84' C85' 120.3(16)
C83 C84' H84' 119.8
C85' C84' H84' 119.8
C86 C85' C84' 121.1(18)
C86 C85' H85' 119.5
C84' C85' H85' 119.5
C88' C87' C86 122.4(14)
C88' C87' H87' 118.8
C86 C87' H87' 118.8
C87' C88' C83 117.0(14)
C87' C88' H88' 121.5
C83 C88' H88' 121.5
C87 C86 C85' 95.1(11)
C87 C86 C87' 43.0(9)
C85' C86 C87' 116.5(13)
C87 C86 C85 120.4(5)
C85' C86 C85 51.7(10)
C87' C86 C85 103.3(9)
C87 C86 C35 122.4(4)
C85' C86 C35 119.9(11)
C87' C86 C35 122.9(7)
C85 C86 C35 117.1(4)
C90 C89 C94 117.1(4)
C90 C89 C20 118.3(4)
C94 C89 C20 124.5(4)
C89 C90 C91 123.3(4)
C89 C90 H90 118.4
C91 C90 H90 118.4
C90 C91 C92 120.3(4)
C90 C91 H91 119.9
C92 C91 H91 119.9
C91 C92 C93 117.8(4)
C91 C92 C95 122.6(4)
C93 C92 C95 119.5(4)
C94 C93 C92 121.0(4)
C94 C93 H93 119.5
C92 C93 H93 119.5
C93 C94 C89 120.5(4)
C93 C94 H94 119.7
C89 C94 H94 119.7
N18 C95 C92 111.0(4)
N18 C95 H95B 109.4
C92 C95 H95B 109.4
N18 C95 H95A 109.4
C92 C95 H95A 109.4
H95B C95 H95A 108.0
N18 C96 C97 104.1(4)
N18 C96 H96 127.9
C97 C96 H96 127.9
N20 C97 C96 108.0(5)
N20 C97 C98 122.6(5)
C96 C97 C98 129.3(5)
O4 C98 C97 112.0(4)
O4 C98 H98B 109.2
C97 C98 H98B 109.2
O4 C98 H98A 109.2
C97 C98 H98A 109.2
H98B C98 H98A 107.9
C100 C99 O4 125.3(4)
C100 C99 C104 121.0(4)
O4 C99 C104 113.7(4)
C99 C100 C101 118.0(4)
C99 C100 H10 121.0
C101 C100 H10 121.0
C102 C101 C100 122.0(4)
C102 C101 H10A 119.0
C100 C101 H10A 119.0
C101 C102 C103 117.8(4)
C101 C102 C40 121.7(4)
C103 C102 C40 120.4(4)
C104 C103 C102 120.3(4)
C104 C103 H10B 119.8
C102 C103 H10B 119.8
C103 C104 C99 120.7(4)
C103 C104 H10C 119.6
C99 C104 H10C 119.6
C1A N21A C5A 120.0
C1A N21A Zn1 122.5(4)
C5A N21A Zn1 117.4(4)
N21A C1A C2A 120.0
N21A C1A H1A 120.0
C2A C1A H1A 120.0
C3A C2A C1A 120.0
C3A C2A H2A 120.0
C1A C2A H2A 120.0
C2A C3A C4A 120.0
C2A C3A H3A 120.0
C4A C3A H3A 120.0
C5A C4A C3A 120.0
C5A C4A H4A 120.0
C3A C4A H4A 120.0
C4A C5A N21A 120.0
C4A C5A H5A 120.0
N21A C5A H5A 120.0
C1B N21B C5B 120.0
C1B N21B Zn1 116.7(5)
C5B N21B Zn1 123.3(5)
N21B C1B C2B 120.0
N21B C1B H1B 120.0
C2B C1B H1B 120.0
C1B C2B C3B 120.0
C1B C2B H2B 120.0
C3B C2B H2B 120.0
C4B C3B C2B 120.0
C4B C3B H3B 120.0
C2B C3B H3B 120.0
C5B C4B C3B 120.0
C5B C4B H4B 120.0
C3B C4B H4B 120.0
C4B C5B N21B 120.0
C4B C5B H5B 120.0
N21B C5B H5B 120.0
N22 C110 C111 123.5(5)
N22 C110 H11 118.3
C111 C110 H11 118.3
C110 C111 C112 118.3(5)
C110 C111 H11A 120.9
C112 C111 H11A 120.9
C113 C112 C111 117.9(5)
C113 C112 H11B 121.0
C111 C112 H11B 121.0
C112 C113 C114 121.3(5)
C112 C113 H11C 119.3
C114 C113 H11C 119.3
N22 C114 C113 122.0(5)
N22 C114 H11D 119.0
C113 C114 H11D 119.0

loop_
_geom_bond_atom_site_label_1
_geom_bond_atom_site_label_2
_geom_bond_distance
Zn1 N3 2.060(4)
Zn1 N1 2.068(4)
Zn1 N2 2.083(4)
Zn1 N4 2.086(3)
Zn1 N21B 2.144(7)
Zn1 N21A 2.182(6)
Zn2 N6 2.078(3)
Zn2 N5 2.080(3)
Zn2 N8 2.084(3)
Zn2 N7 2.091(3)
Zn2 N22 2.165(4)
O1 C50 1.410(6)
O1 C51 1.411(5)
O2 C67 1.405(6)
O2 C66 1.476(8)
O3 C83 1.389(5)
O3 C82 1.429(7)
O4 C99 1.395(5)
O4 C98 1.434(6)
N1 C1 1.365(6)
N1 C4 1.392(5)
N2 C6 1.361(7)
N2 C9 1.393(7)
N3 C11 1.394(6)
N3 C14 1.398(6)
N4 C19 1.374(6)
N4 C16 1.388(5)
N5 C24 1.382(5)
N5 C21 1.385(5)
N6 C26 1.389(5)
N6 C29 1.393(5)
N7 C34 1.393(5)
N7 C31 1.398(6)
N8 C39 1.361(5)
N8 C36 1.398(5)
N9 C48 1.252(9)
N9 N10 1.331(8)
N10 N11 1.372(7)
N11 C49 1.390(7)
N11 C50 1.494(7)
N12 C64 1.319(7)
N12 N13 1.325(7)
N12 C63 1.465(8)
N13 N14 1.338(8)
N14 C65 1.314(8)
N15 N16 1.337(5)
N15 C80 1.357(6)
N15 C79 1.449(6)
N16 N17 1.320(6)
N17 C81 1.364(7)
N18 N19 1.342(5)
N18 C96 1.371(6)
N18 C95 1.460(6)
N19 N20 1.324(6)
N20 C97 1.354(6)
N22 C114 1.333(6)
N22 C110 1.346(6)
C1 C20 1.425(6)
C1 C2 1.457(7)
C2 C3 1.352(8)
C2 H2 0.9500
C3 C4 1.425(8)
C3 H3 0.9500
C4 C5 1.387(7)
C5 C6 1.386(8)
C5 C41 1.462(7)
C5 C41' 1.655(8)
C6 C7 1.462(8)
C7 C8 1.337(10)
C7 H7 0.9500
C8 C9 1.456(7)
C8 H8 0.9500
C9 C10 1.402(8)
C10 C11 1.412(7)
C10 C57 1.508(7)
C11 C12 1.463(7)
C12 C13 1.335(7)
C12 H12 0.9500
C13 C14 1.453(7)
C13 H13 0.9500
C14 C15 1.387(6)
C15 C16 1.415(6)
C15 C73 1.532(6)
C16 C17 1.456(6)
C17 C18 1.328(6)
C17 H17 0.9500
C18 C19 1.446(6)
C18 H18 0.9500
C19 C20 1.407(6)
C20 C89 1.503(6)
C21 C40 1.405(5)
C21 C22 1.426(5)
C22 C23 1.330(6)
C22 H22 0.9500
C23 C24 1.465(6)
C23 H23 0.9500
C24 C25 1.404(6)
C25 C26 1.386(6)
C25 C54 1.522(5)
C26 C27 1.454(6)
C27 C28 1.384(7)
C27 H27 0.9500
C28 C29 1.440(6)
C28 H28 0.9500
C29 C30 1.389(6)
C30 C31 1.396(6)
C30 C70 1.512(6)
C31 C32 1.442(6)
C32 C33 1.330(7)
C32 H32 0.9500
C33 C34 1.455(6)
C33 H33 0.9500
C34 C35 1.397(6)
C35 C36 1.412(6)
C35 C86 1.494(6)
C36 C37 1.448(6)
C37 C38 1.365(6)
C37 H37 0.9500
C38 C39 1.446(6)
C38 H38 0.9500
C39 C40 1.434(5)
C40 C102 1.506(6)
C41 C42 1.3900
C41 C46 1.3900
C42 C43 1.3900
C42 H42 0.9500
C43 C44 1.3900
C43 H43 0.9500
C44 C45 1.3900
C44 C47 1.528(12)
C45 C46 1.3900
C45 H45 0.9500
C46 H46 0.9500
C47 C48 1.493(13)
C47 H47B 0.9900
C47 H47A 0.9900
C41' C42' 1.3900
C41' C46' 1.3900
C42' C43' 1.3900
C42' H42' 0.9500
C43' C44' 1.3900
C43' H43' 0.9500
C44' C45' 1.3900
C44' C47' 1.548(14)
C45' C46' 1.3900
C45' H45' 0.9500
C46' H46' 0.9500
C47' C48 1.592(14)
C47' H47C 0.9900
C47' H47D 0.9900
C48 C49 1.330(9)
C49 H49 0.9500
C50 H50B 0.9900
C50 H50A 0.9900
C51 C52 1.333(8)
C51 C52' 1.370(10)
C51 C56' 1.402(10)
C51 C56 1.412(8)
C52 C53 1.418(8)
C52 H52 0.9500
C53 C54 1.348(7)
C53 H53 0.9500
C55 C54 1.403(7)
C55 C56 1.414(8)
C55 H55 0.9500
C56 H56 0.9500
C52' C53' 1.387(10)
C52' H52' 0.9500
C53' C54 1.376(10)
C53' H53' 0.9500
C55' C56' 1.400(10)
C55' C54 1.406(10)
C55' H55' 0.9500
C56' H56' 0.9500
C57 C58 1.344(7)
C57 C62 1.385(8)
C58 C59 1.372(8)
C58 H58 0.9500
C59 C60 1.361(8)
C59 H59 0.9500
C60 C61 1.349(9)
C60 C63 1.544(8)
C61 C62 1.432(8)
C61 H61 0.9500
C62 H62 0.9500
C63 H63A 0.9900
C63 H63B 0.9900
C64 C65 1.371(8)
C64 H64 0.9500
C65 C66 1.483(8)
C66 H66A 0.9900
C66 H66B 0.9900
C67 C72 1.335(8)
C67 C68 1.396(8)
C68 C69 1.394(7)
C68 H68 0.9500
C69 C70 1.400(7)
C69 H69 0.9500
C70 C71 1.397(6)
C71 C72 1.406(7)
C71 H71 0.9500
C72 H72 0.9500
C73 C74 1.374(7)
C73 C78 1.394(6)
C74 C75 1.397(7)
C74 H74 0.9500
C75 C76 1.398(7)
C75 H75 0.9500
C76 C77 1.374(7)
C76 C79 1.528(6)
C77 C78 1.380(7)
C77 H77 0.9500
C78 H78 0.9500
C79 H79A 0.9900
C79 H79B 0.9900
C80 C81 1.360(7)
C80 H80 0.9500
C81 C82 1.510(8)
C82 H82B 0.9900
C82 H82A 0.9900
C83 C88 1.359(7)
C83 C84' 1.363(10)
C83 C84 1.401(7)
C83 C88' 1.403(10)
C84 C85 1.403(10)
C84 H84 0.9500
C85 C86 1.416(7)
C85 H85 0.9500
C87 C86 1.344(6)
C87 C88 1.383(7)
C87 H87 0.9500
C88 H88 0.9500
C84' C85' 1.39(3)
C84' H84' 0.9500
C85' C86 1.377(10)
C85' H85' 0.9500
C87' C88' 1.400(10)
C87' C86 1.410(9)
C87' H87' 0.9500
C88' H88' 0.9500
C89 C90 1.372(6)
C89 C94 1.402(6)
C90 C91 1.383(6)
C90 H90 0.9500
C91 C92 1.387(6)
C91 H91 0.9500
C92 C93 1.402(6)
C92 C95 1.535(6)
C93 C94 1.401(7)
C93 H93 0.9500
C94 H94 0.9500
C95 H95B 0.9900
C95 H95A 0.9900
C96 C97 1.371(7)
C96 H96 0.9500
C97 C98 1.494(7)
C98 H98B 0.9900
C98 H98A 0.9900
C99 C100 1.381(6)
C99 C104 1.396(6)
C100 C101 1.428(6)
C100 H10 0.9500
C101 C102 1.393(5)
C101 H10A 0.9500
C102 C103 1.422(6)
C103 C104 1.384(6)
C103 H10B 0.9500
C104 H10C 0.9500
N21A C1A 1.3900
N21A C5A 1.3900
C1A C2A 1.3900
C1A H1A 0.9500
C2A C3A 1.3900
C2A H2A 0.9500
C3A C4A 1.3900
C3A H3A 0.9500
C4A C5A 1.3900
C4A H4A 0.9500
C5A H5A 0.9500
N21B C1B 1.3900
N21B C5B 1.3900
C1B C2B 1.3900
C1B H1B 0.9500
C2B C3B 1.3900
C2B H2B 0.9500
C3B C4B 1.3900
C3B H3B 0.9500
C4B C5B 1.3900
C4B H4B 0.9500
C5B H5B 0.9500
C110 C111 1.369(7)
C110 H11 0.9500
C111 C112 1.406(8)
C111 H11A 0.9500
C112 C113 1.321(8)
C112 H11B 0.9500
C113 C114 1.386(7)
C113 H11C 0.9500
C114 H11D 0.9500

loop_
_geom_torsion_atom_site_label_1
_geom_torsion_atom_site_label_2
_geom_torsion_atom_site_label_3
_geom_torsion_atom_site_label_4
_geom_torsion
N3 Zn1 N1 C1 93.2(5)
N2 Zn1 N1 C1 173.3(4)
N4 Zn1 N1 C1 11.7(4)
N21B Zn1 N1 C1 -84.7(4)
N21A Zn1 N1 C1 -88.3(4)
N3 Zn1 N1 C4 -92.9(5)
N2 Zn1 N1 C4 -12.8(4)
N4 Zn1 N1 C4 -174.4(4)
N21B Zn1 N1 C4 89.3(4)
N21A Zn1 N1 C4 85.6(4)
N3 Zn1 N2 C6 173.9(4)
N1 Zn1 N2 C6 12.5(4)
N4 Zn1 N2 C6 91.6(6)
N21B Zn1 N2 C6 -93.1(5)
N21A Zn1 N2 C6 -82.9(5)
N3 Zn1 N2 C9 -15.6(4)
N1 Zn1 N2 C9 -177.0(4)
N4 Zn1 N2 C9 -97.9(6)
N21B Zn1 N2 C9 77.4(5)
N21A Zn1 N2 C9 87.6(4)
N1 Zn1 N3 C11 94.7(5)
N2 Zn1 N3 C11 14.9(4)
N4 Zn1 N3 C11 176.3(4)
N21B Zn1 N3 C11 -87.4(4)
N21A Zn1 N3 C11 -83.8(4)
N1 Zn1 N3 C14 -94.1(5)
N2 Zn1 N3 C14 -173.9(4)
N4 Zn1 N3 C14 -12.5(3)
N21B Zn1 N3 C14 83.8(4)
N21A Zn1 N3 C14 87.4(4)
N3 Zn1 N4 C19 -168.2(4)
N1 Zn1 N4 C19 -6.9(3)
N2 Zn1 N4 C19 -85.7(6)
N21B Zn1 N4 C19 98.9(4)
N21A Zn1 N4 C19 88.7(4)
N3 Zn1 N4 C16 8.3(3)
N1 Zn1 N4 C16 169.5(3)
N2 Zn1 N4 C16 90.7(6)
N21B Zn1 N4 C16 -84.6(4)
N21A Zn1 N4 C16 -94.8(4)
N6 Zn2 N5 C24 16.7(3)
N8 Zn2 N5 C24 179.5(3)
N7 Zn2 N5 C24 97.2(5)
N22 Zn2 N5 C24 -82.7(3)
N6 Zn2 N5 C21 -178.1(3)
N8 Zn2 N5 C21 -15.3(3)
N7 Zn2 N5 C21 -97.6(5)
N22 Zn2 N5 C21 82.5(3)
N5 Zn2 N6 C26 -11.0(3)
N8 Zn2 N6 C26 -90.8(5)
N7 Zn2 N6 C26 -174.3(3)
N22 Zn2 N6 C26 86.6(3)
N5 Zn2 N6 C29 171.5(3)
N8 Zn2 N6 C29 91.7(5)
N7 Zn2 N6 C29 8.2(3)
N22 Zn2 N6 C29 -90.9(3)
N6 Zn2 N7 C34 176.4(3)
N5 Zn2 N7 C34 95.8(5)
N8 Zn2 N7 C34 13.8(3)
N22 Zn2 N7 C34 -84.3(4)
N6 Zn2 N7 C31 -11.6(3)
N5 Zn2 N7 C31 -92.3(6)
N8 Zn2 N7 C31 -174.3(3)
N22 Zn2 N7 C31 87.6(3)
N6 Zn2 N8 C39 91.4(5)
N5 Zn2 N8 C39 11.5(3)
N7 Zn2 N8 C39 174.7(3)
N22 Zn2 N8 C39 -86.0(3)
N6 Zn2 N8 C36 -93.3(5)
N5 Zn2 N8 C36 -173.3(3)
N7 Zn2 N8 C36 -10.1(3)
N22 Zn2 N8 C36 89.2(3)
C48 N9 N10 N11 -0.3(7)
N9 N10 N11 C49 1.4(6)
N9 N10 N11 C50 179.6(4)
C64 N12 N13 N14 -2.8(7)
C63 N12 N13 N14 -177.8(5)
N12 N13 N14 C65 1.2(7)
C80 N15 N16 N17 -1.4(5)
C79 N15 N16 N17 -176.7(4)
N15 N16 N17 C81 1.2(5)
C96 N18 N19 N20 -1.2(5)
C95 N18 N19 N20 -174.5(4)
N18 N19 N20 C97 1.9(5)
N6 Zn2 N22 C114 -120.9(4)
N5 Zn2 N22 C114 -30.6(4)
N8 Zn2 N22 C114 58.3(4)
N7 Zn2 N22 C114 149.4(4)
N6 Zn2 N22 C110 59.8(4)
N5 Zn2 N22 C110 150.1(4)
N8 Zn2 N22 C110 -121.0(4)
N7 Zn2 N22 C110 -29.9(4)
C4 N1 C1 C20 173.0(4)
Zn1 N1 C1 C20 -12.0(6)
C4 N1 C1 C2 -4.5(5)
Zn1 N1 C1 C2 170.4(4)
N1 C1 C2 C3 2.6(6)
C20 C1 C2 C3 -175.0(5)
C1 C2 C3 C4 0.4(7)
C1 N1 C4 C5 -174.7(4)
Zn1 N1 C4 C5 10.3(6)
C1 N1 C4 C3 4.7(5)
Zn1 N1 C4 C3 -170.3(3)
C2 C3 C4 C5 176.2(5)
C2 C3 C4 N1 -3.2(7)
N1 C4 C5 C6 -1.8(8)
C3 C4 C5 C6 178.9(5)
N1 C4 C5 C41 169.4(5)
C3 C4 C5 C41 -9.9(8)
N1 C4 C5 C41' 169.3(5)
C3 C4 C5 C41' -10.0(7)
C9 N2 C6 C5 178.6(5)
Zn1 N2 C6 C5 -9.5(7)
C9 N2 C6 C7 0.0(6)
Zn1 N2 C6 C7 171.9(4)
C4 C5 C6 N2 1.3(8)
C41 C5 C6 N2 -170.7(5)
C41' C5 C6 N2 -168.6(5)
C4 C5 C6 C7 179.7(5)
C41 C5 C6 C7 7.7(8)
C41' C5 C6 C7 9.8(9)
N2 C6 C7 C8 1.1(8)
C5 C6 C7 C8 -177.4(6)
C6 C7 C8 C9 -1.7(8)
C6 N2 C9 C10 -175.4(5)
Zn1 N2 C9 C10 12.4(7)
C6 N2 C9 C8 -1.1(6)
Zn1 N2 C9 C8 -173.2(4)
C7 C8 C9 N2 1.8(8)
C7 C8 C9 C10 176.2(6)
N2 C9 C10 C11 -1.9(8)
C8 C9 C10 C11 -175.3(5)
N2 C9 C10 C57 176.1(5)
C8 C9 C10 C57 2.7(8)
C14 N3 C11 C10 176.6(4)
Zn1 N3 C11 C10 -10.6(6)
C14 N3 C11 C12 -2.0(5)
Zn1 N3 C11 C12 170.8(3)
C9 C10 C11 N3 0.8(8)
C57 C10 C11 N3 -177.3(4)
C9 C10 C11 C12 179.1(5)
C57 C10 C11 C12 1.1(7)
N3 C11 C12 C13 1.8(6)
C10 C11 C12 C13 -176.8(5)
C11 C12 C13 C14 -0.9(6)
C11 N3 C14 C15 -176.4(4)
Zn1 N3 C14 C15 10.9(6)
C11 N3 C14 C13 1.4(5)
Zn1 N3 C14 C13 -171.2(3)
C12 C13 C14 C15 177.5(5)
C12 C13 C14 N3 -0.3(6)
N3 C14 C15 C16 0.0(7)
C13 C14 C15 C16 -177.4(5)
N3 C14 C15 C73 175.2(4)
C13 C14 C15 C73 -2.2(7)
C19 N4 C16 C15 175.1(4)
Zn1 N4 C16 C15 -1.9(6)
C19 N4 C16 C17 -1.4(5)
Zn1 N4 C16 C17 -178.5(3)
C14 C15 C16 N4 -4.7(7)
C73 C15 C16 N4 -179.9(4)
C14 C15 C16 C17 171.2(4)
C73 C15 C16 C17 -4.0(6)
N4 C16 C17 C18 1.0(5)
C15 C16 C17 C18 -175.5(4)
C16 C17 C18 C19 -0.1(5)
C16 N4 C19 C20 -175.3(4)
Zn1 N4 C19 C20 1.7(6)
C16 N4 C19 C18 1.4(5)
Zn1 N4 C19 C18 178.5(3)
C17 C18 C19 N4 -0.8(5)
C17 C18 C19 C20 176.0(4)
N4 C19 C20 C1 2.4(7)
C18 C19 C20 C1 -173.9(4)
N4 C19 C20 C89 171.9(4)
C18 C19 C20 C89 -4.4(7)
N1 C1 C20 C19 3.2(7)
C2 C1 C20 C19 -179.6(5)
N1 C1 C20 C89 -166.6(4)
C2 C1 C20 C89 10.7(7)
C24 N5 C21 C40 -179.7(4)
Zn2 N5 C21 C40 13.0(5)
C24 N5 C21 C22 1.5(4)
Zn2 N5 C21 C22 -165.8(3)
N5 C21 C22 C23 -3.3(4)
C40 C21 C22 C23 178.0(4)
C21 C22 C23 C24 3.5(4)
C21 N5 C24 C25 176.3(4)
Zn2 N5 C24 C25 -16.0(5)
C21 N5 C24 C23 0.6(4)
Zn2 N5 C24 C23 168.3(2)
C22 C23 C24 N5 -2.6(4)
C22 C23 C24 C25 -178.4(4)
N5 C24 C25 C26 2.9(7)
C23 C24 C25 C26 177.9(4)
N5 C24 C25 C54 -174.2(4)
C23 C24 C25 C54 0.8(6)
C24 C25 C26 N6 4.1(7)
C54 C25 C26 N6 -178.8(4)
C24 C25 C26 C27 -174.4(4)
C54 C25 C26 C27 2.7(6)
C29 N6 C26 C25 -178.8(4)
Zn2 N6 C26 C25 3.3(6)
C29 N6 C26 C27 0.0(5)
Zn2 N6 C26 C27 -178.0(3)
C25 C26 C27 C28 177.7(4)
N6 C26 C27 C28 -1.1(5)
C26 C27 C28 C29 1.7(5)
C26 N6 C29 C30 178.5(4)
Zn2 N6 C29 C30 -3.6(6)
C26 N6 C29 C28 1.1(5)
Zn2 N6 C29 C28 179.0(3)
C27 C28 C29 C30 -179.2(4)
C27 C28 C29 N6 -1.8(5)
N6 C29 C30 C31 -1.7(7)
C28 C29 C30 C31 175.4(4)
N6 C29 C30 C70 -177.3(4)
C28 C29 C30 C70 -0.2(6)
C29 C30 C31 N7 -2.3(7)
C70 C30 C31 N7 173.3(4)
C29 C30 C31 C32 178.5(5)
C70 C30 C31 C32 -5.8(7)
C34 N7 C31 C30 -176.0(4)
Zn2 N7 C31 C30 11.0(6)
C34 N7 C31 C32 3.4(5)
Zn2 N7 C31 C32 -169.7(3)
C30 C31 C32 C33 174.6(5)
N7 C31 C32 C33 -4.7(6)
C31 C32 C33 C34 4.1(6)
C31 N7 C34 C35 173.0(4)
Zn2 N7 C34 C35 -13.8(6)
C31 N7 C34 C33 -0.9(5)
Zn2 N7 C34 C33 172.2(3)
C32 C33 C34 N7 -2.1(6)
C32 C33 C34 C35 -176.0(5)
N7 C34 C35 C36 4.8(8)
C33 C34 C35 C36 177.5(5)
N7 C34 C35 C86 -174.6(4)
C33 C34 C35 C86 -1.9(7)
C39 N8 C36 C35 -178.3(4)
Zn2 N8 C36 C35 5.6(6)
C39 N8 C36 C37 -0.2(5)
Zn2 N8 C36 C37 -176.2(3)
C34 C35 C36 N8 -0.3(7)
C86 C35 C36 N8 179.2(4)
C34 C35 C36 C37 -178.1(5)
C86 C35 C36 C37 1.3(7)
N8 C36 C37 C38 -0.4(5)
C35 C36 C37 C38 177.8(4)
C36 C37 C38 C39 0.7(5)
C36 N8 C39 C40 179.4(4)
Zn2 N8 C39 C40 -4.7(6)
C36 N8 C39 C38 0.6(5)
Zn2 N8 C39 C38 176.5(3)
C37 C38 C39 N8 -0.9(5)
C37 C38 C39 C40 -179.7(4)
N5 C21 C40 C39 -0.3(6)
C22 C21 C40 C39 178.2(4)
N5 C21 C40 C102 179.5(3)
C22 C21 C40 C102 -1.9(6)
N8 C39 C40 C21 -4.1(6)
C38 C39 C40 C21 174.5(4)
N8 C39 C40 C102 176.0(4)
C38 C39 C40 C102 -5.3(6)
C6 C5 C41 C42 -127.9(6)
C4 C5 C41 C42 59.8(8)
C41' C5 C41 C42 60(2)
C6 C5 C41 C46 54.0(7)
C4 C5 C41 C46 -118.3(6)
C41' C5 C41 C46 -118(3)
C46 C41 C42 C43 0.0
C5 C41 C42 C43 -178.1(8)
C41 C42 C43 C44 0.0
C42 C43 C44 C45 0.0
C42 C43 C44 C47 -177.9(10)
C43 C44 C45 C46 0.0
C47 C44 C45 C46 177.6(11)
C44 C45 C46 C41 0.0
C42 C41 C46 C45 0.0
C5 C41 C46 C45 178.1(8)
C45 C44 C47 C48 12.6(15)
C43 C44 C47 C48 -169.6(8)
C6 C5 C41' C42' -69.8(9)
C4 C5 C41' C42' 118.9(7)
C41 C5 C41' C42' -61(2)
C6 C5 C41' C46' 104.1(7)
C4 C5 C41' C46' -67.2(7)
C41 C5 C41' C46' 113(3)
C46' C41' C42' C43' 0.0
C5 C41' C42' C43' 173.9(9)
C41' C42' C43' C44' 0.0
C42' C43' C44' C45' 0.0
C42' C43' C44' C47' -178.5(11)
C43' C44' C45' C46' 0.0
C47' C44' C45' C46' 178.6(10)
C44' C45' C46' C41' 0.0
C42' C41' C46' C45' 0.0
C5 C41' C46' C45' -173.9(9)
C43' C44' C47' C48 95.9(10)
C45' C44' C47' C48 -82.6(12)
N10 N9 C48 C49 -1.0(8)
N10 N9 C48 C47 169.4(6)
N10 N9 C48 C47' 175.2(8)
C44 C47 C48 N9 -93.3(10)
C44 C47 C48 C49 70.8(16)
C44 C47 C48 C47' 93.7(15)
C44' C47' C48 N9 -72.2(13)
C44' C47' C48 C49 104.1(9)
C44' C47' C48 C47 -62.2(12)
N9 C48 C49 N11 1.9(7)
C47 C48 C49 N11 -161.2(11)
C47' C48 C49 N11 -175.3(6)
N10 N11 C49 C48 -2.0(6)
C50 N11 C49 C48 -179.8(5)
C51 O1 C50 N11 -75.4(6)
N10 N11 C50 O1 155.3(4)
C49 N11 C50 O1 -27.2(7)
C50 O1 C51 C52 -152.2(6)
C50 O1 C51 C52' -113.4(14)
C50 O1 C51 C56' 92.9(14)
C50 O1 C51 C56 16.5(8)
C52' C51 C52 C53 82.7(18)
C56' C51 C52 C53 -51.9(12)
O1 C51 C52 C53 -178.3(6)
C56 C51 C52 C53 12.5(11)
C51 C52 C53 C54 -0.7(11)
C52 C51 C56 C55 -13.5(10)
C52' C51 C56 C55 -46.8(13)
C56' C51 C56 C55 69.9(11)
O1 C51 C56 C55 178.0(6)
C54 C55 C56 C51 3.1(9)
C52 C51 C52' C53' -81(3)
C56' C51 C52' C53' -27(3)
O1 C51 C52' C53' -180(2)
C56 C51 C52' C53' 41(3)
C51 C52' C53' C54 8(4)
C54 C55' C56' C51 -3(4)
C52 C51 C56' C55' 51(2)
C52' C51 C56' C55' 24(3)
O1 C51 C56' C55' 176.7(17)
C56 C51 C56' C55' -67(2)
C52 C53 C54 C53' -75.2(17)
C52 C53 C54 C55 -9.9(10)
C52 C53 C54 C55' 48.5(12)
C52 C53 C54 C25 178.9(6)
C52' C53' C54 C53 76(3)
C52' C53' C54 C55 -51(3)
C52' C53' C54 C55' 11(4)
C52' C53' C54 C25 175(2)
C56 C55 C54 C53 8.5(9)
C56 C55 C54 C53' 43.0(14)
C56 C55 C54 C55' -69.6(11)
C56 C55 C54 C25 179.8(5)
C56' C55' C54 C53 -47(3)
C56' C55' C54 C53' -13(3)
C56' C55' C54 C55 74(2)
C56' C55' C54 C25 -177.7(19)
C26 C25 C54 C53 112.4(6)
C24 C25 C54 C53 -70.2(6)
C26 C25 C54 C53' 67.6(18)
C24 C25 C54 C53' -115.1(17)
C26 C25 C54 C55 -58.8(6)
C24 C25 C54 C55 118.6(5)
C26 C25 C54 C55' -129.4(13)
C24 C25 C54 C55' 47.9(14)
C9 C10 C57 C58 93.6(7)
C11 C10 C57 C58 -88.2(7)
C9 C10 C57 C62 -81.1(8)
C11 C10 C57 C62 97.1(7)
C62 C57 C58 C59 -8.5(11)
C10 C57 C58 C59 176.5(7)
C57 C58 C59 C60 4.3(12)
C58 C59 C60 C61 3.6(13)
C58 C59 C60 C63 179.0(8)
C59 C60 C61 C62 -6.5(14)
C63 C60 C61 C62 178.3(8)
C58 C57 C62 C61 5.2(12)
C10 C57 C62 C61 -179.7(7)
C60 C61 C62 C57 2.1(15)
C64 N12 C63 C60 -76.4(9)
N13 N12 C63 C60 97.8(7)
C61 C60 C63 N12 -13.5(13)
C59 C60 C63 N12 171.3(7)
N13 N12 C64 C65 3.1(6)
C63 N12 C64 C65 177.7(5)
N13 N14 C65 C64 0.7(7)
N13 N14 C65 C66 179.7(5)
N12 C64 C65 N14 -2.3(6)
N12 C64 C65 C66 178.8(5)
C67 O2 C66 C65 -70.7(8)
N14 C65 C66 O2 -45.6(8)
C64 C65 C66 O2 133.2(6)
C66 O2 C67 C72 -3.2(10)
C66 O2 C67 C68 177.7(6)
C72 C67 C68 C69 -0.1(10)
O2 C67 C68 C69 179.0(6)
C67 C68 C69 C70 0.5(10)
C68 C69 C70 C71 0.0(8)
C68 C69 C70 C30 178.3(5)
C29 C30 C70 C71 115.8(5)
C31 C30 C70 C71 -60.2(6)
C29 C30 C70 C69 -62.4(6)
C31 C30 C70 C69 121.6(5)
C69 C70 C71 C72 -1.0(7)
C30 C70 C71 C72 -179.3(4)
C68 C67 C72 C71 -0.8(10)
O2 C67 C72 C71 -179.9(6)
C70 C71 C72 C67 1.4(9)
C14 C15 C73 C74 -66.9(6)
C16 C15 C73 C74 108.8(5)
C14 C15 C73 C78 114.1(5)
C16 C15 C73 C78 -70.2(6)
C78 C73 C74 C75 1.9(8)
C15 C73 C74 C75 -177.2(5)
C73 C74 C75 C76 -1.7(8)
C74 C75 C76 C77 0.3(8)
C74 C75 C76 C79 -178.9(5)
C75 C76 C77 C78 0.8(8)
C79 C76 C77 C78 180.0(5)
C76 C77 C78 C73 -0.6(8)
C74 C73 C78 C77 -0.8(7)
C15 C73 C78 C77 178.3(4)
N16 N15 C79 C76 109.1(5)
C80 N15 C79 C76 -65.5(6)
C77 C76 C79 N15 160.2(4)
C75 C76 C79 N15 -20.6(7)
N16 N15 C80 C81 1.0(5)
C79 N15 C80 C81 176.0(4)
N15 C80 C81 N17 -0.2(5)
N15 C80 C81 C82 -178.3(4)
N16 N17 C81 C80 -0.7(5)
N16 N17 C81 C82 177.7(4)
C83 O3 C82 C81 -73.6(7)
C80 C81 C82 O3 128.8(6)
N17 C81 C82 O3 -49.2(6)
C82 O3 C83 C88 -166.4(7)
C82 O3 C83 C84' 80.6(14)
C82 O3 C83 C84 11.7(9)
C82 O3 C83 C88' -121.1(13)
C88 C83 C84 C85 -0.4(12)
C84' C83 C84 C85 71.1(14)
O3 C83 C84 C85 -178.4(7)
C88' C83 C84 C85 -43.2(14)
C83 C84 C85 C86 1.6(12)
C84' C83 C88 C87 -51.7(14)
O3 C83 C88 C87 177.6(8)
C84 C83 C88 C87 -0.6(13)
C88' C83 C88 C87 83.0(14)
C86 C87 C88 C83 0.2(14)
C88 C83 C84' C85' 53(2)
O3 C83 C84' C85' 177.9(16)
C84 C83 C84' C85' -69(2)
C88' C83 C84' C85' 21(3)
C83 C84' C85' C86 -7(3)
C86 C87' C88' C83 6(3)
C88 C83 C88' C87' -74(2)
C84' C83 C88' C87' -20(3)
O3 C83 C88' C87' -179.5(18)
C84 C83 C88' C87' 39(2)
C88 C87 C86 C85' 49.0(14)
C88 C87 C86 C87' -75.2(13)
C88 C87 C86 C85 1.1(11)
C88 C87 C86 C35 179.5(7)
C84' C85' C86 C87 -47(2)
C84' C85' C86 C87' -7(3)
C84' C85' C86 C85 79(2)
C84' C85' C86 C35 -178.8(17)
C88' C87' C86 C87 75(2)
C88' C87' C86 C85' 8(3)
C88' C87' C86 C85 -46(2)
C88' C87' C86 C35 178.9(18)
C84 C85 C86 C87 -2.0(11)
C84 C85 C86 C85' -72.5(15)
C84 C85 C86 C87' 41.0(12)
C84 C85 C86 C35 179.5(6)
C34 C35 C86 C87 -62.6(7)
C36 C35 C86 C87 118.0(6)
C34 C35 C86 C85' 56.6(13)
C36 C35 C86 C85' -122.9(13)
C34 C35 C86 C87' -114.2(13)
C36 C35 C86 C87' 66.4(13)
C34 C35 C86 C85 116.0(6)
C36 C35 C86 C85 -63.5(6)
C19 C20 C89 C90 -101.0(5)
C1 C20 C89 C90 69.4(6)
C19 C20 C89 C94 81.0(6)
C1 C20 C89 C94 -108.6(5)
C94 C89 C90 C91 -0.9(7)
C20 C89 C90 C91 -179.1(4)
C89 C90 C91 C92 1.7(8)
C90 C91 C92 C93 -1.4(7)
C90 C91 C92 C95 176.3(5)
C91 C92 C93 C94 0.5(7)
C95 C92 C93 C94 -177.3(4)
C92 C93 C94 C89 0.1(7)
C90 C89 C94 C93 0.0(7)
C20 C89 C94 C93 178.1(4)
N19 N18 C95 C92 83.3(6)
C96 N18 C95 C92 -88.9(6)
C91 C92 C95 N18 22.3(7)
C93 C92 C95 N18 -160.0(4)
N19 N18 C96 C97 0.0(5)
C95 N18 C96 C97 172.8(4)
N19 N20 C97 C96 -2.0(6)
N19 N20 C97 C98 176.1(4)
N18 C96 C97 N20 1.2(5)
N18 C96 C97 C98 -176.8(4)
C99 O4 C98 C97 -68.3(6)
N20 C97 C98 O4 -37.5(7)
C96 C97 C98 O4 140.1(5)
C98 O4 C99 C100 -1.7(7)
C98 O4 C99 C104 179.1(4)
O4 C99 C100 C101 -176.8(4)
C104 C99 C100 C101 2.3(6)
C99 C100 C101 C102 0.9(6)
C100 C101 C102 C103 -1.9(6)
C100 C101 C102 C40 175.0(4)
C21 C40 C102 C101 -53.9(5)
C39 C40 C102 C101 125.9(4)
C21 C40 C102 C103 122.9(4)
C39 C40 C102 C103 -57.2(5)
C101 C102 C103 C104 -0.1(6)
C40 C102 C103 C104 -177.1(4)
C102 C103 C104 C99 3.2(6)
C100 C99 C104 C103 -4.3(7)
O4 C99 C104 C103 174.9(4)
N3 Zn1 N21A C1A -158.8(6)
N1 Zn1 N21A C1A 21.7(6)
N2 Zn1 N21A C1A 109.9(6)
N4 Zn1 N21A C1A -68.3(6)
N21B Zn1 N21A C1A -139(2)
N3 Zn1 N21A C5A 18.5(6)
N1 Zn1 N21A C5A -161.0(5)
N2 Zn1 N21A C5A -72.8(6)
N4 Zn1 N21A C5A 109.0(5)
N21B Zn1 N21A C5A 38.0(19)
C5A N21A C1A C2A 0.0
Zn1 N21A C1A C2A 177.3(5)
N21A C1A C2A C3A 0.0
C1A C2A C3A C4A 0.0
C2A C3A C4A C5A 0.0
C3A C4A C5A N21A 0.0
C1A N21A C5A C4A 0.0
Zn1 N21A C5A C4A -177.4(5)
N3 Zn1 N21B C1B -146.1(5)
N1 Zn1 N21B C1B 33.2(6)
N2 Zn1 N21B C1B 124.0(6)
N4 Zn1 N21B C1B -57.6(6)
N21A Zn1 N21B C1B 53.0(18)
N3 Zn1 N21B C5B 33.8(6)
N1 Zn1 N21B C5B -146.9(6)
N2 Zn1 N21B C5B -56.1(6)
N4 Zn1 N21B C5B 122.4(6)
N21A Zn1 N21B C5B -127(2)
C5B N21B C1B C2B 0.0
Zn1 N21B C1B C2B 179.9(5)
N21B C1B C2B C3B 0.0
C1B C2B C3B C4B 0.0
C2B C3B C4B C5B 0.0
C3B C4B C5B N21B 0.0
C1B N21B C5B C4B 0.0
Zn1 N21B C5B C4B -179.9(6)
C114 N22 C110 C111 -1.4(8)
Zn2 N22 C110 C111 178.0(4)
N22 C110 C111 C112 0.2(9)
C110 C111 C112 C113 2.7(10)
C111 C112 C113 C114 -4.4(10)
C110 N22 C114 C113 -0.3(8)
Zn2 N22 C114 C113 -179.6(5)
C112 C113 C114 N22 3.2(10)

loop_
_platon_squeeze_void_nr
_platon_squeeze_void_average_x
_platon_squeeze_void_average_y
_platon_squeeze_void_average_z
_platon_squeeze_void_volume
_platon_squeeze_void_count_electrons
_platon_squeeze_void_content
1 -0.003 0.004 -0.002 4559 1588 ' '
